data_7019372
loop_
_publ_author_name
'An, Haiyan'
'Zhang, Hua'
'Chen, Zhaofei'
'Li, Yangguang'
'Liu, Xuan'
'Chen, Hao'

_publ_section_title
;
 A series of three-dimensional architectures constructed from
 lanthanide-substituted polyoxometalosilicates and lanthanide cations or
 lanthanide-organic complexes as linkers.
;
_journal_issue 27
_journal_name_full 'Dalton transactions (Cambridge, England : 2003)'
_journal_page_first 8390
_journal_page_last 8400
_journal_paper_doi 10.1039/c2dt30251a
_journal_volume 41
_journal_year 2012
_chemical_formula_sum 'H79 Nd5 O117 Si2 W22'
_chemical_formula_weight 6773.49
_chemical_name_systematic
;
?
;
_space_group_IT_number 14
_symmetry_cell_setting monoclinic
_symmetry_space_group_name_Hall '-P 2ybc'
_symmetry_space_group_name_H-M 'P 1 21/c 1'
_atom_sites_solution_primary direct
_atom_sites_solution_secondary difmap
_audit_creation_method SHELXL-97
_cell_angle_alpha 90.00
_cell_angle_beta 100.282(5)
_cell_angle_gamma 90.00
_cell_formula_units_Z 4
_cell_length_a 30.649(12)
_cell_length_b 16.858(7)
_cell_length_c 21.701(9)
_cell_measurement_reflns_used 50238
_cell_measurement_temperature 293(2)
_cell_measurement_theta_max 25.00
_cell_measurement_theta_min 1.91
_cell_volume 11032(8)
_computing_molecular_graphics 'Bruker SHELXTL'
_computing_publication_material 'Bruker SHELXTL'
_computing_structure_refinement 'SHELXL-97 (Sheldrick, 1997)'
_computing_structure_solution 'SHELXS-97 (Sheldrick, 1990)'
_diffrn_ambient_temperature 293(2)
_diffrn_detector_area_resol_mean 0.01
_diffrn_measured_fraction_theta_full 0.997
_diffrn_measured_fraction_theta_max 0.997
_diffrn_measurement_device_type 'Bruker Smart Apex CCD'
_diffrn_measurement_method \w-2\q
_diffrn_radiation_monochromator graphite
_diffrn_radiation_source 'fine-focus sealed tube'
_diffrn_radiation_type MoK\a
_diffrn_radiation_wavelength 0.71073
_diffrn_reflns_av_R_equivalents 0.1462
_diffrn_reflns_av_sigmaI/netI 0.2045
_diffrn_reflns_limit_h_max 35
_diffrn_reflns_limit_h_min -36
_diffrn_reflns_limit_k_max 20
_diffrn_reflns_limit_k_min -10
_diffrn_reflns_limit_l_max 25
_diffrn_reflns_limit_l_min -24
_diffrn_reflns_number 50238
_diffrn_reflns_theta_full 25.00
_diffrn_reflns_theta_max 25.00
_diffrn_reflns_theta_min 1.91
_diffrn_standards_decay_% none
_diffrn_standards_interval_count 0
_diffrn_standards_interval_time 0
_diffrn_standards_number 0
_exptl_absorpt_coefficient_mu 25.277
_exptl_absorpt_correction_T_max 0.002
_exptl_absorpt_correction_T_min 0.000
_exptl_absorpt_correction_type empirical
_exptl_absorpt_process_details 'ABSCOR by T.Higashi 8 March, 1995'
_exptl_crystal_colour pink
_exptl_crystal_density_diffrn 4.078
_exptl_crystal_density_method 'not measured'
_exptl_crystal_description diamondoid
_exptl_crystal_F_000 11879
_exptl_crystal_size_max 0.38
_exptl_crystal_size_mid 0.30
_exptl_crystal_size_min 0.24
_refine_diff_density_max 5.258
_refine_diff_density_min -5.054
_refine_diff_density_rms 0.724
_refine_ls_extinction_method none
_refine_ls_goodness_of_fit_ref 1.032
_refine_ls_hydrogen_treatment constr
_refine_ls_matrix_type full
_refine_ls_number_parameters 1333
_refine_ls_number_reflns 19374
_refine_ls_number_restraints 1140
_refine_ls_restrained_S_all 1.035
_refine_ls_R_factor_all 0.1576
_refine_ls_R_factor_gt 0.0765
_refine_ls_shift/su_max 0.000
_refine_ls_shift/su_mean 0.000
_refine_ls_structure_factor_coef Fsqd
_refine_ls_weighting_details 'calc w=1/[\s^2^(Fo^2^)+(0.0508P)^2^+0.0000P] where P=(Fo^2^+2Fc^2^)/3'
_refine_ls_weighting_scheme calc
_refine_ls_wR_factor_gt 0.1463
_refine_ls_wR_factor_ref 0.1827
_reflns_number_gt 10454
_reflns_number_total 19374
_reflns_threshold_expression >2sigma(I)
_cod_data_source_file c2dt30251a.txt
_cod_data_source_block na1
_cod_depositor_comments
;
The following automatic conversions were performed:

'_symmetry_cell_setting' value 'Monoclinic' changed to 'monoclinic'
according to /home/saulius/struct/CIF-dictionaries/cif_core.dic
dictionary named 'cif_core.dic' version 2.4.1 from 2010-06-29.

Automatic conversion script
Id: cif_fix_values 1891 2012-01-12 08:04:46Z andrius 
;
_cod_original_sg_symbol_H-M P21/c
_cod_database_code 7019372

loop_
_symmetry_equiv_pos_as_xyz
'x, y, z'
'-x, y+1/2, -z+1/2'
'-x, -y, -z'
'x, -y-1/2, z-1/2'

loop_
_atom_site_label
_atom_site_type_symbol
_atom_site_fract_x
_atom_site_fract_y
_atom_site_fract_z
_atom_site_U_iso_or_equiv
_atom_site_adp_type
_atom_site_occupancy
_atom_site_symmetry_multiplicity
_atom_site_calc_flag
_atom_site_refinement_flags
W1 W 0.33788(4) 0.42598(10) 0.05650(6) 0.0158(3) Uani 1 1 d U
W2 W 0.44575(4) 0.46600(10) 0.05743(6) 0.0142(3) Uani 1 1 d U
W3 W 0.40880(4) 0.41641(10) 0.19368(6) 0.0161(4) Uani 1 1 d U
W4 W 0.35923(4) 0.78555(9) 0.03358(6) 0.0134(3) Uani 1 1 d U
W5 W 0.31793(4) 0.61820(9) -0.02966(6) 0.0127(4) Uani 1 1 d U
W6 W 0.45862(4) 0.60333(10) 0.26483(6) 0.0154(4) Uani 1 1 d U
W7 W 0.33762(4) 0.56472(9) 0.25470(6) 0.0122(4) Uani 1 1 d U
W8 W 0.49661(4) 0.64608(10) 0.12940(6) 0.0150(4) Uani 1 1 d U
W9 W 0.43421(4) 0.77933(10) 0.19007(6) 0.0159(4) Uani 1 1 d U
W10 W 0.26870(4) 0.57786(9) 0.11527(5) 0.0116(3) Uani 1 1 d U
W11 W 0.31483(4) 0.74326(9) 0.18276(6) 0.0128(3) Uani 1 1 d U
W12 W 0.02835(4) 0.40841(10) 0.21822(6) 0.0151(4) Uani 1 1 d U
W13 W 0.04375(4) 0.22662(10) 0.28326(6) 0.0146(3) Uani 1 1 d U
W14 W 0.16193(4) 0.55399(10) 0.42919(6) 0.0147(3) Uani 1 1 d U
W15 W 0.09053(4) 0.58147(10) 0.29462(6) 0.0164(4) Uani 1 1 d U
W16 W -0.00866(4) 0.36561(10) 0.35504(6) 0.0148(4) Uani 1 1 d U
W17 W 0.05285(4) 0.53605(10) 0.42991(6) 0.0158(4) Uani 1 1 d U
W18 W 0.22120(4) 0.39584(9) 0.36047(6) 0.0108(3) Uani 1 1 d U
W19 W 0.15042(4) 0.42193(9) 0.22387(6) 0.0123(4) Uani 1 1 d U
W20 W 0.11858(4) 0.20392(9) 0.43813(6) 0.0126(3) Uani 1 1 d U
W21 W 0.16524(4) 0.24017(9) 0.29036(6) 0.0130(3) Uani 1 1 d U
W22 W 0.17475(4) 0.35605(9) 0.50840(6) 0.0124(4) Uani 1 1 d U
Nd1 Nd 0.44073(6) 0.66427(13) -0.05465(8) 0.0154(5) Uani 1 1 d .
Nd2 Nd 0.05394(6) 0.33646(13) 0.53598(8) 0.0160(5) Uani 1 1 d U
Nd3 Nd 0.24284(7) 0.62339(15) -0.20409(9) 0.0319(6) Uani 1 1 d .
Nd4 Nd 0.33822(6) 0.49533(12) 0.44071(8) 0.0140(5) Uani 1 1 d .
Nd5 Nd 0.14583(6) 0.49975(12) 0.03694(8) 0.0143(5) Uani 1 1 d U
Si1 Si 0.3819(3) 0.6078(6) 0.1183(3) 0.0048(18) Uani 1 1 d U
Si2 Si 0.1066(3) 0.3845(6) 0.3624(4) 0.008(2) Uani 1 1 d U
O1 O 0.3414(6) 0.6199(13) 0.1573(8) 0.006(5) Uani 1 1 d U
O2 O 0.4276(6) 0.6444(13) 0.1605(8) 0.010(5) Uani 1 1 d U
O3 O 0.3669(7) 0.6546(15) 0.0525(9) 0.025(6) Uani 1 1 d U
O4 O 0.3916(7) 0.5133(15) 0.1092(9) 0.020(5) Uani 1 1 d U
O5 O 0.3608(6) 0.6257(13) -0.0719(8) 0.009(5) Uani 1 1 d U
O6 O 0.3626(6) 0.4721(14) 0.2254(9) 0.017(5) Uani 1 1 d U
O7 O 0.3746(7) 0.7672(15) 0.2111(9) 0.021(6) Uani 1 1 d U
O8 O 0.4822(6) 0.5347(14) 0.1115(9) 0.015(5) Uani 1 1 d U
O9 O 0.3114(6) 0.7301(14) -0.0199(9) 0.016(5) Uani 1 1 d U
O10 O 0.3045(7) 0.3546(15) 0.0173(9) 0.026(6) Uani 1 1 d U
O11 O 0.4327(6) 0.5362(14) -0.0016(9) 0.015(5) Uani 1 1 d U
O12 O 0.4188(7) 0.3407(15) 0.2441(9) 0.023(6) Uani 1 1 d U
O13 O 0.3176(7) 0.6751(16) 0.2578(10) 0.030(6) Uani 1 1 d U
O14 O 0.2881(6) 0.8173(14) 0.2123(8) 0.014(5) Uani 1 1 d U
O15 O 0.3284(6) 0.5342(14) 0.3269(9) 0.015(5) Uani 1 1 d U
O16 O 0.3284(6) 0.5118(14) -0.0026(9) 0.015(5) Uani 1 1 d U
O17 O 0.3199(6) 0.7751(14) 0.1039(8) 0.012(5) Uani 1 1 d U
O18 O 0.5515(7) 0.6505(16) 0.1254(10) 0.031(6) Uani 1 1 d U
O19 O 0.2121(7) 0.5538(14) 0.0977(9) 0.016(5) Uani 1 1 d U
O20 O 0.3987(7) 0.7729(14) -0.0177(9) 0.019(5) Uani 1 1 d U
O21 O 0.4840(7) 0.5886(15) 0.3382(9) 0.021(6) Uani 1 1 d U
O22 O 0.4020(6) 0.7978(13) 0.1065(8) 0.009(5) Uani 1 1 d U
O23 O 0.4697(6) 0.6727(14) 0.0524(8) 0.013(5) Uani 1 1 d U
O24 O 0.4476(8) 0.8743(16) 0.2200(10) 0.031(6) Uani 1 1 d U
O25 O 0.2801(6) 0.6136(14) 0.0418(8) 0.013(5) Uani 1 1 d U
O26 O 0.4545(6) 0.7177(15) 0.2663(9) 0.017(5) Uani 1 1 d U
O27 O 0.4871(6) 0.7546(14) 0.1643(8) 0.014(5) Uani 1 1 d U
O28 O 0.3940(8) 0.3997(16) 0.0290(10) 0.035(7) Uani 1 1 d U
O29 O 0.4473(7) 0.3986(14) 0.1383(9) 0.015(5) Uani 1 1 d U
O30 O 0.3602(7) 0.3715(15) 0.1335(10) 0.025(6) Uani 1 1 d U
O31 O 0.4458(7) 0.4967(15) 0.2360(9) 0.019(6) Uani 1 1 d U
O32 O 0.5046(7) 0.6120(15) 0.2216(9) 0.021(6) Uani 1 1 d U
O33 O 0.2970(7) 0.4816(14) 0.0993(9) 0.016(5) Uani 1 1 d U
O34 O 0.3961(7) 0.6026(15) 0.2765(9) 0.022(6) Uani 1 1 d U
O35 O 0.4849(7) 0.4044(15) 0.0357(9) 0.023(6) Uani 1 1 d U
O36 O 0.2624(6) 0.6807(14) 0.1467(9) 0.015(5) Uani 1 1 d U
O37 O 0.2809(7) 0.5424(16) 0.2033(10) 0.029(6) Uani 1 1 d U
O38 O 0.3434(7) 0.8855(15) 0.0166(9) 0.022(6) Uani 1 1 d U
O39 O 0.2714(7) 0.6025(14) -0.0909(9) 0.017(5) Uani 1 1 d U
O40 O 0.1466(6) 0.3680(13) 0.3213(8) 0.011(5) Uani 1 1 d U
O41 O 0.0595(6) 0.3575(14) 0.3202(8) 0.013(5) Uani 1 1 d U
O42 O 0.1031(6) 0.4819(13) 0.3756(8) 0.007(5) Uani 1 1 d U
O43 O 0.1184(6) 0.3326(13) 0.4269(8) 0.005(4) Uani 1 1 d U
O44 O 0.1334(6) 0.3571(14) 0.5569(8) 0.012(5) Uani 1 1 d U
O45 O 0.2213(6) 0.2904(13) 0.3252(8) 0.006(4) Uani 1 1 d U
O46 O 0.0826(6) 0.2188(14) 0.4928(8) 0.012(5) Uani 1 1 d U
O47 O 0.1712(6) 0.2454(13) 0.4915(8) 0.011(5) Uani 1 1 d U
O48 O 0.1299(6) 0.1048(14) 0.4534(8) 0.015(5) Uani 1 1 d U
O49 O 0.0721(7) 0.2003(14) 0.3660(9) 0.018(5) Uani 1 1 d U
O50 O 0.1036(7) 0.2276(15) 0.2638(9) 0.025(6) Uani 1 1 d U
O51 O 0.2237(8) 0.3606(16) 0.5636(10) 0.031(6) Uani 1 1 d U
O52 O 0.0182(7) 0.6014(15) 0.4596(9) 0.021(6) Uani 1 1 d U
O53 O 0.0634(7) 0.4625(16) 0.4870(10) 0.032(7) Uani 1 1 d U
O54 O 0.1582(7) 0.2124(14) 0.3710(9) 0.017(5) Uani 1 1 d U
O55 O 0.0891(6) 0.3962(14) 0.2042(8) 0.012(5) Uani 1 1 d U
O56 O 0.0168(7) 0.3336(15) 0.4289(9) 0.022(6) Uani 1 1 d U
O57 O 0.1631(7) 0.3139(14) 0.2170(8) 0.016(5) Uani 1 1 d U
O58 O 0.0856(7) 0.6599(15) 0.2473(10) 0.025(6) Uani 1 1 d U
O59 O 0.0485(7) 0.5100(14) 0.2508(9) 0.018(5) Uani 1 1 d U
O60 O 0.0116(6) 0.4738(14) 0.3744(8) 0.014(5) Uani 1 1 d U
O61 O 0.0011(7) 0.4331(16) 0.1438(9) 0.028(6) Uani 1 1 d U
O62 O 0.1589(6) 0.4536(13) 0.1502(8) 0.006(4) Uani 1 1 d U
O63 O 0.0268(7) 0.1343(15) 0.2550(10) 0.025(6) Uani 1 1 d U
O64 O 0.1860(6) 0.1573(14) 0.2619(9) 0.015(5) Uani 1 1 d U
O65 O 0.2016(7) 0.6176(15) 0.4673(9) 0.023(6) Uani 1 1 d U
O66 O 0.2778(6) 0.4189(14) 0.3770(8) 0.013(5) Uani 1 1 d U
O67 O 0.0250(7) 0.2939(15) 0.2105(9) 0.024(6) Uani 1 1 d U
O68 O 0.1415(7) 0.6182(14) 0.3545(9) 0.020(6) Uani 1 1 d U
O69 O 0.2107(6) 0.3610(14) 0.4343(8) 0.012(5) Uani 1 1 d U
O70 O 0.1098(7) 0.5884(15) 0.4597(9) 0.022(6) Uani 1 1 d U
O71 O 0.2089(7) 0.4340(15) 0.2720(9) 0.021(6) Uani 1 1 d U
O72 O 0.1966(6) 0.4943(14) 0.3807(8) 0.011(5) Uani 1 1 d U
O73 O 0.1682(7) 0.4674(15) 0.4845(9) 0.020(6) Uani 1 1 d U
O74 O -0.0651(7) 0.3700(16) 0.3583(10) 0.031(6) Uani 1 1 d U
O75 O 0.0541(7) 0.6039(14) 0.3512(9) 0.018(6) Uani 1 1 d U
O76 O 0.1326(6) 0.5176(14) 0.2574(8) 0.011(5) Uani 1 1 d U
O77 O -0.0190(6) 0.4049(13) 0.2631(8) 0.011(5) Uani 1 1 d U
O78 O -0.0058(6) 0.2625(13) 0.3163(8) 0.010(5) Uani 1 1 d U
O1W O 0.4847(9) 0.6964(19) -0.1377(12) 0.052(8) Uani 1 1 d U
O2W O 0.3935(8) 0.7350(17) -0.1483(11) 0.039(7) Uani 1 1 d U
O3W O 0.4339(9) 0.5576(17) -0.1422(11) 0.044(8) Uani 1 1 d U
O4W O 0.4903(10) 0.793(2) -0.0331(13) 0.066(10) Uani 1 1 d U
O5W O -0.0005(11) 0.232(2) 0.5509(15) 0.085(11) Uani 1 1 d U
O6W O 0.0886(7) 0.2493(15) 0.6268(9) 0.027(6) Uani 1 1 d U
O7W O 0.0606(9) 0.4192(18) 0.6331(11) 0.049(8) Uani 1 1 d U
O8W O 0.2287(11) 0.483(2) -0.1806(14) 0.079(11) Uani 1 1 d U
O9W O 0.2886(8) 0.7390(17) -0.1601(11) 0.040(7) Uani 1 1 d U
O10W O 0.2015(9) 0.7369(18) -0.2565(12) 0.049(8) Uani 1 1 d U
O11W O 0.3176(10) 0.567(2) -0.1952(13) 0.072(10) Uani 1 1 d U
O12W O 0.2276(13) 0.552(3) -0.3066(17) 0.102(13) Uani 1 1 d U
O13W O 0.1945(16) 0.682(3) -0.136(2) 0.147(18) Uani 1 1 d U
O14W O 0.1616(18) 0.592(4) -0.229(2) 0.18(2) Uani 1 1 d U
O15W O 0.2791(6) 0.6012(14) 0.4066(8) 0.016(5) Uani 1 1 d U
O16W O 0.3386(10) 0.354(2) 0.4825(13) 0.061(9) Uani 1 1 d U
O17W O 0.4015(10) 0.475(2) 0.5278(14) 0.072(10) Uani 1 1 d U
O18W O 0.3990(7) 0.5866(16) 0.4196(9) 0.028(6) Uani 1 1 d U
O19W O 0.2851(8) 0.4756(17) 0.5129(11) 0.041(7) Uani 1 1 d U
O20W O 0.3853(10) 0.409(2) 0.3860(13) 0.063(9) Uani 1 1 d U
O21W O 0.1520(10) 0.643(2) 0.0036(13) 0.064(9) Uani 1 1 d U
O22W O 0.2014(8) 0.3883(17) 0.0604(10) 0.036(7) Uani 1 1 d U
O23W O 0.0817(9) 0.5377(19) -0.0445(12) 0.054(9) Uani 1 1 d U
O24W O 0.1975(9) 0.5173(18) -0.0396(12) 0.050(8) Uani 1 1 d U
O25W O 0.0827(7) 0.4162(16) 0.0611(10) 0.030(6) Uani 1 1 d U
O26W O 0.1063(11) 0.589(2) 0.1044(14) 0.079(11) Uani 1 1 d U
O27W O 0.0228(16) 0.609(3) 0.116(2) 0.146(18) Uani 1 1 d U
O28W O 0.4713(17) 0.387(3) 0.374(2) 0.16(2) Uani 1 1 d U
O29W O 0.2354(10) 0.376(2) -0.0830(14) 0.072(10) Uani 1 1 d U
O30W O 0.3291(10) 0.2451(19) 0.2076(12) 0.060(9) Uani 1 1 d U
O31W O 0.0937(10) 0.813(2) 0.3016(13) 0.061(9) Uani 1 1 d U
O32W O 0.2634(10) 0.366(2) 0.1864(13) 0.063(9) Uani 1 1 d U
O33W O 0.0905(9) 0.7391(18) -0.0716(12) 0.048(8) Uani 1 1 d U
O34W O 0.0925(14) 0.486(3) -0.1721(18) 0.118(15) Uani 1 1 d U
O35W O 0.136(2) 0.751(4) 0.140(3) 0.062(18) Uani 0.50 1 d PU
O36W O 0.3644(15) 0.432(3) -0.1185(19) 0.128(16) Uani 1 1 d U
O37W O -0.1379(14) 0.458(3) 0.3899(19) 0.122(15) Uani 1 1 d U
O38W O 0.312(2) 0.207(5) 0.093(3) 0.08(2) Uani 0.50 1 d PU
O39W O 0.200(3) 0.776(5) 0.066(3) 0.11(3) Uani 0.50 1 d PU
O40W O 0.2874(19) 0.558(4) 0.616(2) 0.060(18) Uani 0.50 1 d PU
O41W O 0.2234(8) 0.6094(17) 0.2846(10) 0.034(7) Uani 1 1 d U

loop_
_atom_site_aniso_label
_atom_site_aniso_U_11
_atom_site_aniso_U_22
_atom_site_aniso_U_33
_atom_site_aniso_U_23
_atom_site_aniso_U_13
_atom_site_aniso_U_12
W1 0.0175(6) 0.0097(8) 0.0216(6) 0.0001(5) 0.0070(5) -0.0020(6)
W2 0.0149(6) 0.0107(8) 0.0188(6) 0.0025(5) 0.0077(5) 0.0036(6)
W3 0.0192(6) 0.0106(8) 0.0201(6) 0.0028(5) 0.0077(5) 0.0026(6)
W4 0.0179(6) 0.0071(8) 0.0165(6) 0.0020(5) 0.0071(5) 0.0013(6)
W5 0.0161(7) 0.0065(11) 0.0165(7) 0.0003(6) 0.0058(5) -0.0025(7)
W6 0.0168(8) 0.0105(12) 0.0194(7) 0.0002(6) 0.0044(6) -0.0012(7)
W7 0.0165(7) 0.0047(11) 0.0177(7) 0.0015(6) 0.0093(5) 0.0006(7)
W8 0.0153(7) 0.0090(11) 0.0224(7) 0.0002(6) 0.0082(6) -0.0012(7)
W9 0.0179(6) 0.0110(8) 0.0198(6) -0.0012(5) 0.0063(5) -0.0033(6)
W10 0.0117(6) 0.0079(8) 0.0160(5) 0.0010(5) 0.0050(5) -0.0017(5)
W11 0.0161(6) 0.0080(8) 0.0162(5) -0.0002(5) 0.0079(5) 0.0006(5)
W12 0.0142(7) 0.0085(12) 0.0231(7) 0.0023(6) 0.0041(6) 0.0007(7)
W13 0.0146(6) 0.0095(8) 0.0200(6) -0.0012(5) 0.0041(5) -0.0020(6)
W14 0.0147(6) 0.0080(8) 0.0223(6) 0.0005(5) 0.0057(5) -0.0014(6)
W15 0.0183(6) 0.0096(8) 0.0221(6) 0.0036(5) 0.0057(5) 0.0031(6)
W16 0.0124(7) 0.0074(11) 0.0259(7) -0.0010(6) 0.0074(6) 0.0014(7)
W17 0.0156(6) 0.0108(8) 0.0229(6) -0.0011(5) 0.0090(5) 0.0020(6)
W18 0.0097(7) 0.0041(11) 0.0196(7) 0.0015(6) 0.0051(5) -0.0014(6)
W19 0.0161(7) 0.0050(11) 0.0172(7) 0.0042(6) 0.0072(5) 0.0010(7)
W20 0.0149(6) 0.0057(8) 0.0183(6) 0.0024(5) 0.0058(5) 0.0007(6)
W21 0.0150(6) 0.0074(8) 0.0180(6) 0.0006(5) 0.0064(5) 0.0013(5)
W22 0.0157(7) 0.0035(11) 0.0189(7) 0.0018(6) 0.0054(5) -0.0015(6)
Nd1 0.0204(10) 0.0066(15) 0.0212(9) 0.0025(8) 0.0092(8) 0.0075(9)
Nd2 0.0212(10) 0.0053(13) 0.0239(9) 0.0010(8) 0.0101(8) 0.0027(9)
Nd3 0.0331(13) 0.032(2) 0.0295(11) 0.0096(10) 0.0032(9) -0.0119(12)
Nd4 0.0162(10) 0.0047(15) 0.0217(9) -0.0001(8) 0.0052(7) -0.0003(9)
Nd5 0.0172(10) 0.0033(13) 0.0224(9) -0.0001(8) 0.0040(7) -0.0003(8)
Si1 0.004(2) 0.004(3) 0.006(2) -0.0001(18) 0.0020(17) -0.0009(18)
Si2 0.005(3) 0.009(5) 0.011(3) -0.001(3) 0.005(3) -0.003(3)
O1 0.006(6) 0.004(6) 0.007(5) 0.002(4) 0.000(4) 0.001(4)
O2 0.009(6) 0.011(7) 0.011(6) 0.000(4) 0.003(4) 0.003(4)
O3 0.030(9) 0.021(11) 0.023(8) 0.000(8) 0.005(7) 0.005(8)
O4 0.021(7) 0.019(7) 0.020(6) -0.005(4) 0.005(4) 0.002(4)
O5 0.008(6) 0.009(6) 0.012(6) 0.002(4) 0.004(4) -0.003(4)
O6 0.012(8) 0.019(10) 0.019(8) 0.006(7) 0.004(7) -0.002(8)
O7 0.027(9) 0.020(11) 0.016(8) 0.009(7) 0.000(7) 0.003(8)
O8 0.014(8) 0.012(10) 0.019(8) 0.002(7) 0.001(7) 0.005(8)
O9 0.015(6) 0.016(7) 0.016(6) 0.004(4) 0.003(4) -0.003(4)
O10 0.031(9) 0.022(11) 0.025(9) -0.001(8) 0.007(7) 0.000(8)
O11 0.015(6) 0.012(7) 0.017(6) -0.002(4) 0.001(4) 0.001(4)
O12 0.025(9) 0.028(11) 0.017(8) 0.000(7) 0.007(7) 0.002(8)
O13 0.031(9) 0.032(11) 0.031(9) 0.000(8) 0.018(8) -0.004(8)
O14 0.014(6) 0.014(6) 0.015(5) -0.001(3) 0.004(3) 0.001(3)
O15 0.013(8) 0.013(10) 0.021(8) -0.002(7) 0.010(7) 0.001(7)
O16 0.014(6) 0.013(7) 0.018(6) -0.004(4) 0.005(4) 0.002(4)
O17 0.006(8) 0.015(10) 0.013(8) 0.006(7) 0.002(6) 0.004(7)
O18 0.023(9) 0.035(11) 0.036(9) 0.004(8) 0.006(8) -0.001(8)
O19 0.018(9) 0.014(10) 0.017(8) -0.004(7) 0.007(7) 0.003(8)
O20 0.019(6) 0.019(6) 0.020(6) -0.001(2) 0.004(2) 0.001(2)
O21 0.020(7) 0.020(7) 0.023(6) 0.007(4) 0.007(4) -0.001(4)
O22 0.013(6) 0.008(6) 0.008(6) -0.002(4) 0.003(4) -0.003(4)
O23 0.013(6) 0.013(7) 0.015(6) 0.002(4) 0.003(4) 0.001(4)
O24 0.035(10) 0.026(11) 0.030(9) -0.002(8) 0.006(8) -0.003(8)
O25 0.012(6) 0.012(7) 0.014(6) 0.001(4) 0.003(4) 0.005(4)
O26 0.007(8) 0.019(10) 0.022(8) -0.010(7) -0.001(7) 0.000(8)
O27 0.014(6) 0.014(6) 0.015(5) 0.000(3) 0.002(3) -0.001(3)
O28 0.040(10) 0.032(11) 0.032(9) 0.005(8) 0.007(8) -0.006(8)
O29 0.018(9) 0.012(10) 0.017(8) 0.006(7) 0.006(7) 0.002(8)
O30 0.028(9) 0.018(11) 0.030(9) 0.007(8) 0.011(7) 0.000(8)
O31 0.022(9) 0.017(10) 0.018(8) 0.006(7) 0.003(7) 0.007(8)
O32 0.018(9) 0.025(11) 0.020(8) 0.001(7) 0.003(7) -0.004(8)
O33 0.015(8) 0.017(10) 0.017(8) 0.003(7) 0.006(7) -0.003(8)
O34 0.024(9) 0.021(11) 0.021(8) -0.006(7) 0.007(7) 0.003(8)
O35 0.018(9) 0.027(11) 0.026(8) -0.005(8) 0.011(7) 0.006(8)
O36 0.015(6) 0.014(7) 0.018(6) 0.002(4) 0.005(4) -0.002(4)
O37 0.027(9) 0.026(11) 0.033(9) 0.001(8) 0.000(8) -0.005(8)
O38 0.026(9) 0.011(10) 0.028(9) -0.003(8) 0.003(7) 0.004(8)
O39 0.015(8) 0.012(10) 0.023(8) 0.006(7) 0.001(7) 0.000(8)
O40 0.014(8) 0.011(10) 0.010(7) -0.002(7) 0.009(7) 0.000(7)
O41 0.015(6) 0.015(7) 0.010(6) -0.001(4) 0.006(4) 0.001(4)
O42 0.009(6) 0.006(6) 0.006(6) 0.000(4) 0.000(4) 0.001(4)
O43 0.005(6) 0.003(6) 0.007(5) 0.000(4) -0.001(4) 0.000(4)
O44 0.013(6) 0.012(7) 0.011(6) 0.003(4) 0.003(4) -0.001(4)
O45 0.006(5) 0.005(5) 0.006(5) 0.001(2) 0.001(3) -0.001(2)
O46 0.013(8) 0.010(10) 0.016(8) 0.005(7) 0.009(7) 0.006(7)
O47 0.011(5) 0.010(6) 0.011(5) 0.001(3) 0.002(3) 0.000(3)
O48 0.013(8) 0.013(10) 0.018(8) -0.002(7) 0.001(7) 0.002(7)
O49 0.022(9) 0.015(10) 0.017(8) 0.001(7) 0.007(7) -0.004(8)
O50 0.025(9) 0.024(11) 0.027(9) -0.002(8) 0.010(7) 0.003(8)
O51 0.031(10) 0.033(11) 0.027(9) -0.002(8) -0.002(8) -0.004(8)
O52 0.017(7) 0.021(7) 0.024(6) 0.000(4) 0.004(4) 0.000(4)
O53 0.028(10) 0.034(11) 0.034(9) -0.009(8) 0.010(8) 0.002(8)
O54 0.016(5) 0.017(6) 0.017(5) 0.000(2) 0.003(2) 0.000(2)
O55 0.012(5) 0.012(5) 0.012(5) -0.001(2) 0.002(2) 0.000(2)
O56 0.026(9) 0.015(10) 0.024(8) 0.011(7) 0.004(7) -0.004(8)
O57 0.017(6) 0.018(6) 0.016(6) 0.002(3) 0.005(3) 0.000(3)
O58 0.018(9) 0.025(11) 0.034(9) 0.003(8) 0.009(7) 0.004(8)
O59 0.021(9) 0.020(10) 0.014(8) -0.002(7) 0.008(7) -0.002(8)
O60 0.015(5) 0.014(5) 0.015(5) 0.000(2) 0.004(2) 0.000(2)
O61 0.029(9) 0.027(11) 0.028(9) 0.008(8) 0.006(7) -0.003(8)
O62 0.005(5) 0.005(5) 0.007(5) 0.001(3) -0.001(3) 0.001(3)
O63 0.025(9) 0.022(11) 0.030(9) -0.003(8) 0.008(7) 0.001(8)
O64 0.016(8) 0.009(10) 0.018(8) 0.001(7) -0.002(7) 0.006(8)
O65 0.028(9) 0.012(10) 0.028(9) -0.011(8) 0.002(7) 0.000(8)
O66 0.009(8) 0.009(10) 0.020(8) 0.001(7) -0.001(7) 0.003(7)
O67 0.022(9) 0.025(11) 0.024(8) -0.003(8) 0.001(7) -0.003(8)
O68 0.018(9) 0.018(10) 0.026(8) -0.002(7) 0.006(7) -0.002(8)
O69 0.011(5) 0.012(6) 0.014(5) -0.001(3) 0.003(3) 0.002(3)
O70 0.020(9) 0.022(11) 0.025(8) -0.002(8) 0.008(7) -0.002(8)
O71 0.021(6) 0.022(6) 0.022(6) 0.002(3) 0.005(3) -0.001(3)
O72 0.011(5) 0.011(5) 0.012(5) 0.001(2) 0.003(2) -0.001(2)
O73 0.021(9) 0.017(11) 0.024(8) -0.001(7) 0.010(7) 0.002(8)
O74 0.025(9) 0.035(11) 0.035(9) 0.005(8) 0.012(8) -0.002(8)
O75 0.017(9) 0.018(10) 0.020(8) 0.008(7) 0.004(7) 0.002(8)
O76 0.010(8) 0.011(10) 0.013(8) 0.000(7) 0.006(7) 0.002(7)
O77 0.008(8) 0.009(10) 0.017(8) -0.001(7) 0.004(7) -0.005(7)
O78 0.010(5) 0.010(6) 0.011(5) 0.001(3) 0.002(3) -0.001(3)
O1W 0.048(11) 0.057(12) 0.053(10) 0.017(9) 0.017(8) 0.005(9)
O2W 0.033(10) 0.038(12) 0.048(10) 0.003(8) 0.017(8) -0.011(8)
O3W 0.047(11) 0.038(12) 0.043(10) -0.001(8) 0.003(8) 0.007(9)
O4W 0.064(12) 0.067(13) 0.070(12) 0.000(9) 0.016(9) 0.000(9)
O5W 0.083(14) 0.079(15) 0.091(14) 0.012(9) 0.012(9) -0.004(9)
O6W 0.030(9) 0.025(11) 0.026(9) 0.015(8) 0.003(7) 0.002(8)
O7W 0.052(11) 0.048(12) 0.041(10) -0.005(8) -0.007(8) 0.006(9)
O8W 0.085(14) 0.074(14) 0.075(13) -0.009(9) 0.010(9) -0.004(9)
O9W 0.048(10) 0.037(12) 0.036(10) 0.002(8) 0.010(8) -0.001(9)
O10W 0.045(11) 0.046(12) 0.052(10) 0.000(9) 0.001(8) -0.003(9)
O11W 0.075(13) 0.071(14) 0.070(12) 0.004(9) 0.014(9) 0.001(9)
O12W 0.105(16) 0.104(16) 0.097(15) -0.004(10) 0.015(10) -0.010(10)
O13W 0.14(2) 0.16(2) 0.14(2) 0.007(10) 0.029(10) 0.011(10)
O14W 0.17(2) 0.18(2) 0.18(2) 0.004(10) 0.029(11) -0.004(10)
O15W 0.014(8) 0.017(10) 0.015(8) 0.001(7) 0.000(7) 0.001(8)
O16W 0.062(12) 0.059(13) 0.061(11) 0.000(9) 0.007(9) -0.001(9)
O17W 0.070(13) 0.067(14) 0.072(12) 0.000(9) -0.004(9) 0.000(9)
O18W 0.029(9) 0.029(11) 0.028(9) -0.007(8) 0.013(7) -0.014(8)
O19W 0.038(10) 0.043(12) 0.045(10) -0.004(8) 0.014(8) 0.000(9)
O20W 0.063(12) 0.065(13) 0.066(12) -0.008(9) 0.022(9) 0.008(9)
O21W 0.062(12) 0.059(13) 0.067(12) 0.002(9) 0.000(9) 0.003(9)
O22W 0.036(10) 0.034(11) 0.036(9) -0.004(8) 0.001(8) 0.006(8)
O23W 0.054(11) 0.046(12) 0.058(11) 0.002(9) 0.000(9) 0.002(9)
O24W 0.056(11) 0.046(12) 0.049(10) -0.004(8) 0.013(8) -0.008(9)
O25W 0.025(9) 0.032(11) 0.033(9) 0.001(8) 0.009(7) -0.005(8)
O26W 0.081(13) 0.080(14) 0.080(13) -0.013(9) 0.022(9) 0.011(9)
O27W 0.15(2) 0.14(2) 0.15(2) -0.012(10) 0.026(10) 0.002(10)
O28W 0.16(2) 0.16(2) 0.17(2) -0.015(10) 0.030(11) 0.005(10)
O29W 0.067(13) 0.073(14) 0.075(12) 0.006(9) 0.011(9) -0.009(9)
O30W 0.067(12) 0.053(13) 0.059(11) 0.000(9) 0.007(9) -0.003(9)
O31W 0.059(12) 0.056(13) 0.063(11) 0.010(9) 0.003(9) 0.001(9)
O32W 0.063(12) 0.060(13) 0.070(12) 0.008(9) 0.021(9) -0.001(9)
O33W 0.048(11) 0.042(12) 0.054(11) 0.001(8) 0.009(8) 0.005(9)
O34W 0.116(17) 0.120(18) 0.119(17) -0.001(10) 0.020(10) -0.002(10)
O35W 0.06(2) 0.06(2) 0.06(2) -0.004(10) 0.010(10) 0.004(10)
O36W 0.132(18) 0.130(19) 0.127(18) 0.001(10) 0.033(10) 0.001(10)
O37W 0.120(17) 0.124(18) 0.125(17) -0.007(10) 0.031(10) 0.000(10)
O38W 0.08(2) 0.08(2) 0.08(2) 0.007(10) 0.017(11) -0.006(10)
O39W 0.11(3) 0.11(3) 0.11(3) 0.004(10) 0.013(11) -0.003(10)
O40W 0.07(2) 0.06(2) 0.057(19) 0.000(10) 0.015(10) -0.002(10)
O41W 0.030(10) 0.032(11) 0.038(9) -0.004(8) 0.002(8) 0.003(8)

loop_
_atom_type_symbol
_atom_type_description
_atom_type_scat_dispersion_real
_atom_type_scat_dispersion_imag
_atom_type_scat_source
H H 0.0000 0.0000 'International Tables Vol C Tables 4.2.6.8 and 6.1.1.4'
Nd Nd -0.1943 3.0179 'International Tables Vol C Tables 4.2.6.8 and 6.1.1.4'
O O 0.0106 0.0060 'International Tables Vol C Tables 4.2.6.8 and 6.1.1.4'
Si Si 0.0817 0.0704 'International Tables Vol C Tables 4.2.6.8 and 6.1.1.4'
W W -0.8490 6.8722 'International Tables Vol C Tables 4.2.6.8 and 6.1.1.4'

loop_
_geom_angle_atom_site_label_1
_geom_angle_atom_site_label_2
_geom_angle_atom_site_label_3
_geom_angle
_geom_angle_site_symmetry_1
_geom_angle_site_symmetry_3
O10 W1 O16 101.1(10) . .
O10 W1 O30 100.7(11) . .
O16 W1 O30 158.2(10) . .
O10 W1 O33 101.5(10) . .
O16 W1 O33 85.6(9) . .
O30 W1 O33 88.5(9) . .
O10 W1 O28 99.7(10) . .
O16 W1 O28 90.2(9) . .
O30 W1 O28 87.8(9) . .
O33 W1 O28 158.8(10) . .
O10 W1 O4 172.6(9) . .
O16 W1 O4 82.1(8) . .
O30 W1 O4 76.5(9) . .
O33 W1 O4 85.4(8) . .
O28 W1 O4 73.4(9) . .
O35 W2 O11 106.8(10) . .
O35 W2 O8 100.2(10) . .
O11 W2 O8 94.2(10) . .
O35 W2 O28 97.8(11) . .
O11 W2 O28 95.2(10) . .
O8 W2 O28 156.3(8) . .
O35 W2 O29 89.5(9) . .
O11 W2 O29 163.7(9) . .
O8 W2 O29 83.6(9) . .
O28 W2 O29 81.3(9) . .
O35 W2 O4 160.6(10) . .
O11 W2 O4 91.9(8) . .
O8 W2 O4 83.2(8) . .
O28 W2 O4 74.7(9) . .
O29 W2 O4 71.8(8) . .
O12 W3 O29 103.7(10) . .
O12 W3 O31 101.8(10) . .
O29 W3 O31 91.9(9) . .
O12 W3 O6 101.5(9) . .
O29 W3 O6 154.8(9) . .
O31 W3 O6 83.9(9) . .
O12 W3 O30 99.8(10) . .
O29 W3 O30 90.1(9) . .
O31 W3 O30 157.1(10) . .
O6 W3 O30 84.6(9) . .
O12 W3 O4 172.3(9) . .
O29 W3 O4 72.5(8) . .
O31 W3 O4 85.2(8) . .
O6 W3 O4 82.4(8) . .
O30 W3 O4 73.7(9) . .
O38 W4 O20 100.0(10) . .
O38 W4 O22 101.2(10) . .
O20 W4 O22 95.1(8) . .
O38 W4 O9 100.7(10) . .
O20 W4 O9 95.3(9) . .
O22 W4 O9 153.8(9) . .
O38 W4 O17 93.4(9) . .
O20 W4 O17 166.1(9) . .
O22 W4 O17 78.6(7) . .
O9 W4 O17 85.7(8) . .
O38 W4 O3 170.4(9) . .
O20 W4 O3 86.3(9) . .
O22 W4 O3 85.4(9) . .
O9 W4 O3 71.3(9) . .
O17 W4 O3 80.9(8) . .
O5 W5 O39 101.3(9) . .
O5 W5 O16 97.5(9) . .
O39 W5 O16 99.1(10) . .
O5 W5 O9 95.2(9) . .
O39 W5 O9 98.3(10) . .
O16 W5 O9 156.0(8) . .
O5 W5 O25 164.6(8) . .
O39 W5 O25 94.1(8) . .
O16 W5 O25 79.8(8) . .
O9 W5 O25 82.6(8) . .
O5 W5 O3 86.4(8) . .
O39 W5 O3 168.9(9) . .
O16 W5 O3 87.7(9) . .
O9 W5 O3 72.9(9) . .
O25 W5 O3 78.4(7) . .
O21 W6 O32 103.3(9) . .
O21 W6 O31 101.9(10) . .
O32 W6 O31 92.2(10) . .
O21 W6 O26 98.9(10) . .
O32 W6 O26 89.3(10) . .
O31 W6 O26 158.3(8) . .
O21 W6 O34 100.1(9) . .
O32 W6 O34 156.5(9) . .
O31 W6 O34 83.7(9) . .
O26 W6 O34 86.4(9) . .
O21 W6 O2 171.0(10) . .
O32 W6 O2 72.8(8) . .
O31 W6 O2 86.5(8) . .
O26 W6 O2 73.2(8) . .
O34 W6 O2 83.8(7) . .
O15 W7 O34 100.2(9) . .
O15 W7 O6 101.6(9) . .
O34 W7 O6 86.5(9) . .
O15 W7 O37 101.0(9) . .
O34 W7 O37 158.7(9) . .
O6 W7 O37 91.3(10) . .
O15 W7 O13 98.6(9) . .
O34 W7 O13 87.6(10) . .
O6 W7 O13 159.7(8) . .
O37 W7 O13 87.2(11) . .
O15 W7 O1 171.2(8) . .
O34 W7 O1 83.9(8) . .
O6 W7 O1 86.3(8) . .
O37 W7 O1 74.8(8) . .
O13 W7 O1 73.7(8) . .
O18 W8 O23 103.7(9) . .
O18 W8 O8 102.8(11) . .
O23 W8 O8 90.3(9) . .
O18 W8 O27 101.0(11) . .
O23 W8 O27 92.8(9) . .
O8 W8 O27 154.5(8) . .
O18 W8 O32 96.6(9) . .
O23 W8 O32 159.7(8) . .
O8 W8 O32 84.7(9) . .
O27 W8 O32 83.6(9) . .
O18 W8 O2 166.2(9) . .
O23 W8 O2 89.0(7) . .
O8 W8 O2 82.1(8) . .
O27 W8 O2 72.7(8) . .
O32 W8 O2 70.9(7) . .
O24 W9 O27 99.1(10) . .
O24 W9 O22 104.3(10) . .
O27 W9 O22 94.6(8) . .
O24 W9 O26 98.9(10) . .
O27 W9 O26 88.4(8) . .
O22 W9 O26 155.8(9) . .
O24 W9 O7 100.1(10) . .
O27 W9 O7 160.5(10) . .
O22 W9 O7 84.0(8) . .
O26 W9 O7 85.3(8) . .
O24 W9 O2 170.2(9) . .
O27 W9 O2 74.8(8) . .
O22 W9 O2 84.0(8) . .
O26 W9 O2 73.6(8) . .
O7 W9 O2 85.7(8) . .
O19 W10 O25 103.1(9) . .
O19 W10 O36 97.5(9) . .
O25 W10 O36 93.5(9) . .
O19 W10 O33 103.2(10) . .
O25 W10 O33 87.5(9) . .
O36 W10 O33 158.5(9) . .
O19 W10 O37 98.6(9) . .
O25 W10 O37 158.1(9) . .
O36 W10 O37 86.7(10) . .
O33 W10 O37 84.5(9) . .
O19 W10 O1 168.8(7) . .
O25 W10 O1 85.6(7) . .
O36 W10 O1 74.6(8) . .
O33 W10 O1 84.1(8) . .
O37 W10 O1 73.4(8) . .
O14 W11 O17 105.5(10) . .
O14 W11 O7 103.3(10) . .
O17 W11 O7 90.2(8) . .
O14 W11 O36 97.5(9) . .
O17 W11 O36 89.1(8) . .
O7 W11 O36 158.6(10) . .
O14 W11 O13 94.0(10) . .
O17 W11 O13 160.3(10) . .
O7 W11 O13 87.6(9) . .
O36 W11 O13 85.9(9) . .
O14 W11 O1 164.8(8) . .
O17 W11 O1 87.1(8) . .
O7 W11 O1 84.7(9) . .
O36 W11 O1 73.8(8) . .
O13 W11 O1 73.3(8) . .
O61 W12 O77 101.6(9) . .
O61 W12 O59 101.5(11) . .
O77 W12 O59 93.7(9) . .
O61 W12 O67 98.5(11) . .
O77 W12 O67 88.8(9) . .
O59 W12 O67 158.8(9) . .
O61 W12 O55 101.3(9) . .
O77 W12 O55 157.0(8) . .
O59 W12 O55 84.1(9) . .
O67 W12 O55 85.4(9) . .
O61 W12 O41 171.7(10) . .
O77 W12 O41 74.3(7) . .
O59 W12 O41 86.0(8) . .
O67 W12 O41 74.4(8) . .
O55 W12 O41 82.7(7) . .
O63 W13 O78 102.2(9) . .
O63 W13 O49 100.6(10) . .
O78 W13 O49 88.9(8) . .
O63 W13 O67 102.2(10) . .
O78 W13 O67 88.9(9) . .
O49 W13 O67 157.1(10) . .
O63 W13 O50 99.6(10) . .
O78 W13 O50 158.1(10) . .
O49 W13 O50 85.2(9) . .
O67 W13 O50 88.4(9) . .
O63 W13 O41 174.2(9) . .
O78 W13 O41 72.7(8) . .
O49 W13 O41 82.3(9) . .
O67 W13 O41 75.2(8) . .
O50 W13 O41 85.6(9) . .
O65 W14 O73 101.2(10) . .
O65 W14 O72 100.3(9) . .
O73 W14 O72 86.5(9) . .
O65 W14 O70 101.9(10) . .
O73 W14 O70 90.6(9) . .
O72 W14 O70 157.8(9) . .
O65 W14 O68 98.5(10) . .
O73 W14 O68 160.2(10) . .
O72 W14 O68 87.9(8) . .
O70 W14 O68 87.5(9) . .
O65 W14 O42 173.0(10) . .
O73 W14 O42 83.9(8) . .
O72 W14 O42 84.7(8) . .
O70 W14 O42 73.2(8) . .
O68 W14 O42 76.6(8) . .
O58 W15 O75 104.4(10) . .
O58 W15 O59 102.6(10) . .
O75 W15 O59 91.5(9) . .
O58 W15 O68 97.6(10) . .
O75 W15 O68 90.0(9) . .
O59 W15 O68 158.7(10) . .
O58 W15 O76 100.1(9) . .
O75 W15 O76 155.4(9) . .
O59 W15 O76 83.2(9) . .
O68 W15 O76 86.6(8) . .
O58 W15 O42 171.0(10) . .
O75 W15 O42 72.2(8) . .
O59 W15 O42 85.9(8) . .
O68 W15 O42 74.3(8) . .
O76 W15 O42 83.5(7) . .
O56 W16 O74 105.1(10) . .
O56 W16 O78 94.2(10) . .
O74 W16 O78 100.2(10) . .
O56 W16 O60 91.1(10) . .
O74 W16 O60 103.4(11) . .
O78 W16 O60 153.6(8) . .
O56 W16 O77 162.4(8) . .
O74 W16 O77 92.5(9) . .
O78 W16 O77 83.1(8) . .
O60 W16 O77 84.0(8) . .
O56 W16 O41 90.0(8) . .
O74 W16 O41 163.8(8) . .
O78 W16 O41 72.4(8) . .
O60 W16 O41 81.7(8) . .
O77 W16 O41 72.6(7) . .
O52 W17 O53 103.7(10) . .
O52 W17 O60 101.8(9) . .
O53 W17 O60 94.3(11) . .
O52 W17 O70 99.2(10) . .
O53 W17 O70 92.6(10) . .
O60 W17 O70 155.6(8) . .
O52 W17 O75 93.3(9) . .
O53 W17 O75 162.9(9) . .
O60 W17 O75 83.6(9) . .
O70 W17 O75 82.9(9) . .
O52 W17 O42 163.4(9) . .
O53 W17 O42 91.5(9) . .
O60 W17 O42 83.5(7) . .
O70 W17 O42 73.0(8) . .
O75 W17 O42 71.4(8) . .
O66 W18 O69 102.7(9) . .
O66 W18 O72 100.2(9) . .
O69 W18 O72 86.4(9) . .
O66 W18 O45 102.3(9) . .
O69 W18 O45 93.8(9) . .
O72 W18 O45 156.9(8) . .
O66 W18 O71 97.8(9) . .
O69 W18 O71 159.0(8) . .
O72 W18 O71 85.8(9) . .
O45 W18 O71 85.9(9) . .
O66 W18 O40 170.7(7) . .
O69 W18 O40 86.5(8) . .
O72 W18 O40 81.8(8) . .
O45 W18 O40 75.1(7) . .
O71 W18 O40 73.1(7) . .
O62 W19 O57 99.1(9) . .
O62 W19 O76 101.0(9) . .
O57 W19 O76 159.8(8) . .
O62 W19 O55 99.6(8) . .
O57 W19 O55 88.3(9) . .
O76 W19 O55 86.5(9) . .
O62 W19 O71 100.8(8) . .
O57 W19 O71 87.7(10) . .
O76 W19 O71 90.4(9) . .
O55 W19 O71 159.5(8) . .
O62 W19 O40 172.5(8) . .
O57 W19 O40 74.7(8) . .
O76 W19 O40 85.3(8) . .
O55 W19 O40 84.6(7) . .
O71 W19 O40 74.9(8) . .
O48 W20 O46 97.8(9) . .
O48 W20 O49 102.7(10) . .
O46 W20 O49 95.2(8) . .
O48 W20 O47 96.8(9) . .
O46 W20 O47 95.8(8) . .
O49 W20 O47 156.1(9) . .
O48 W20 O54 94.6(9) . .
O46 W20 O54 167.6(10) . .
O49 W20 O54 82.5(8) . .
O47 W20 O54 82.2(8) . .
O48 W20 O43 168.4(8) . .
O46 W20 O43 86.8(8) . .
O49 W20 O43 87.3(9) . .
O47 W20 O43 72.2(8) . .
O54 W20 O43 80.9(8) . .
O64 W21 O54 104.5(10) . .
O64 W21 O50 102.5(10) . .
O54 W21 O50 88.9(9) . .
O64 W21 O45 97.9(9) . .
O54 W21 O45 89.3(8) . .
O50 W21 O45 159.3(10) . .
O64 W21 O57 100.5(9) . .
O54 W21 O57 155.0(9) . .
O50 W21 O57 86.4(9) . .
O45 W21 O57 86.6(8) . .
O64 W21 O40 169.1(8) . .
O54 W21 O40 83.5(8) . .
O50 W21 O40 84.8(9) . .
O45 W21 O40 74.5(8) . .
O57 W21 O40 71.6(8) . .
O51 W22 O44 102.1(9) . .
O51 W22 O47 100.9(11) . .
O44 W22 O47 95.8(9) . .
O51 W22 O73 100.1(11) . .
O44 W22 O73 95.6(9) . .
O47 W22 O73 153.4(8) . .
O51 W22 O69 91.1(9) . .
O44 W22 O69 166.4(8) . .
O47 W22 O69 84.9(8) . .
O73 W22 O69 78.5(8) . .
O51 W22 O43 168.7(9) . .
O44 W22 O43 86.5(7) . .
O47 W22 O43 70.7(8) . .
O73 W22 O43 86.2(8) . .
O69 W22 O43 80.9(7) . .
O23 Nd1 O20 76.0(7) . .
O23 Nd1 O11 69.1(7) . .
O20 Nd1 O11 113.4(7) . .
O23 Nd1 O1W 123.1(8) . .
O20 Nd1 O1W 117.2(9) . .
O11 Nd1 O1W 129.4(8) . .
O23 Nd1 O5 110.7(6) . .
O20 Nd1 O5 71.7(7) . .
O11 Nd1 O5 70.6(7) . .
O1W Nd1 O5 126.2(7) . .
O23 Nd1 O35 72.2(7) . 3_665
O20 Nd1 O35 143.1(7) . 3_665
O11 Nd1 O35 71.7(7) . 3_665
O1W Nd1 O35 68.2(8) . 3_665
O5 Nd1 O35 137.6(8) . 3_665
O23 Nd1 O2W 144.9(8) . .
O20 Nd1 O2W 70.0(7) . .
O11 Nd1 O2W 133.1(7) . .
O1W Nd1 O2W 68.2(8) . .
O5 Nd1 O2W 66.6(7) . .
O35 Nd1 O2W 135.0(7) 3_665 .
O23 Nd1 O3W 137.4(8) . .
O20 Nd1 O3W 141.0(8) . .
O11 Nd1 O3W 74.7(7) . .
O1W Nd1 O3W 66.7(9) . .
O5 Nd1 O3W 76.2(7) . .
O35 Nd1 O3W 75.8(8) 3_665 .
O2W Nd1 O3W 77.4(8) . .
O23 Nd1 O4W 70.7(8) . .
O20 Nd1 O4W 69.4(8) . .
O11 Nd1 O4W 137.2(8) . .
O1W Nd1 O4W 65.3(9) . .
O5 Nd1 O4W 139.3(8) . .
O35 Nd1 O4W 82.7(9) 3_665 .
O2W Nd1 O4W 89.1(9) . .
O3W Nd1 O4W 131.8(8) . .
O56 Nd2 O53 70.4(8) . .
O56 Nd2 O44 118.1(6) . .
O53 Nd2 O44 76.1(7) . .
O56 Nd2 O46 75.5(7) . .
O53 Nd2 O46 118.0(7) . .
O44 Nd2 O46 76.6(7) . .
O56 Nd2 O52 76.8(7) . 3_566
O53 Nd2 O52 79.8(8) . 3_566
O44 Nd2 O52 144.2(8) . 3_566
O46 Nd2 O52 138.8(7) . 3_566
O56 Nd2 O5W 84.2(9) . .
O53 Nd2 O5W 144.7(10) . .
O44 Nd2 O5W 138.8(10) . .
O46 Nd2 O5W 76.5(10) . .
O52 Nd2 O5W 70.7(10) 3_566 .
O56 Nd2 O7W 141.2(9) . .
O53 Nd2 O7W 83.3(9) . .
O44 Nd2 O7W 80.5(8) . .
O46 Nd2 O7W 143.1(8) . .
O52 Nd2 O7W 70.7(8) 3_566 .
O5W Nd2 O7W 104.0(10) . .
O56 Nd2 O6W 143.3(8) . .
O53 Nd2 O6W 141.8(8) . .
O44 Nd2 O6W 70.7(7) . .
O46 Nd2 O6W 72.3(7) . .
O52 Nd2 O6W 118.1(7) 3_566 .
O5W Nd2 O6W 71.7(10) . .
O7W Nd2 O6W 73.0(9) . .
O11W Nd3 O10W 137.1(10) . .
O11W Nd3 O8W 79.2(11) . .
O10W Nd3 O8W 138.1(10) . .
O11W Nd3 O13W 139.0(13) . .
O10W Nd3 O13W 69.7(13) . .
O8W Nd3 O13W 96.4(14) . .
O11W Nd3 O39 73.0(8) . .
O10W Nd3 O39 129.1(8) . .
O8W Nd3 O39 72.8(9) . .
O13W Nd3 O39 66.9(12) . .
O11W Nd3 O9W 79.4(10) . .
O10W Nd3 O9W 77.1(9) . .
O8W Nd3 O9W 141.0(10) . .
O13W Nd3 O9W 79.4(13) . .
O39 Nd3 O9W 69.9(8) . .
O11W Nd3 O12W 84.8(12) . .
O10W Nd3 O12W 87.8(11) . .
O8W Nd3 O12W 73.4(12) . .
O13W Nd3 O12W 133.4(14) . .
O39 Nd3 O12W 142.3(11) . .
O9W Nd3 O12W 136.1(10) . .
O11W Nd3 O14W 144.5(16) . .
O10W Nd3 O14W 69.8(15) . .
O8W Nd3 O14W 68.9(16) . .
O13W Nd3 O14W 62.2(17) . .
O39 Nd3 O14W 110.0(13) . .
O9W Nd3 O14W 135.7(15) . .
O12W Nd3 O14W 71.9(15) . .
O11W Nd3 O14 66.8(8) . 4_575
O10W Nd3 O14 71.4(7) . 4_575
O8W Nd3 O14 129.0(9) . 4_575
O13W Nd3 O14 134.1(13) . 4_575
O39 Nd3 O14 126.3(6) . 4_575
O9W Nd3 O14 69.0(7) . 4_575
O12W Nd3 O14 67.1(10) . 4_575
O14W Nd3 O14 123.4(13) . 4_575
O66 Nd4 O19W 76.8(7) . .
O66 Nd4 O17W 139.7(10) . .
O19W Nd4 O17W 90.7(9) . .
O66 Nd4 O20W 82.3(9) . .
O19W Nd4 O20W 136.3(10) . .
O17W Nd4 O20W 80.9(10) . .
O66 Nd4 O18W 136.2(6) . .
O19W Nd4 O18W 142.0(8) . .
O17W Nd4 O18W 73.7(9) . .
O20W Nd4 O18W 76.3(9) . .
O66 Nd4 O15 68.9(7) . .
O19W Nd4 O15 132.7(7) . .
O17W Nd4 O15 136.3(8) . .
O20W Nd4 O15 70.4(8) . .
O18W Nd4 O15 68.1(7) . .
O66 Nd4 O16W 70.5(8) . .
O19W Nd4 O16W 67.0(9) . .
O17W Nd4 O16W 69.3(10) . .
O20W Nd4 O16W 69.9(10) . .
O18W Nd4 O16W 132.8(9) . .
O15 Nd4 O16W 125.8(8) . .
O66 Nd4 O15W 77.3(7) . .
O19W Nd4 O15W 76.4(8) . .
O17W Nd4 O15W 137.3(9) . .
O20W Nd4 O15W 135.3(8) . .
O18W Nd4 O15W 91.7(8) . .
O15 Nd4 O15W 65.2(6) . .
O16W Nd4 O15W 135.5(8) . .
O66 Nd4 O38 135.9(7) . 4_576
O19W Nd4 O38 71.0(8) . 4_576
O17W Nd4 O38 70.7(9) . 4_576
O20W Nd4 O38 141.5(9) . 4_576
O18W Nd4 O38 71.2(7) . 4_576
O15 Nd4 O38 113.9(7) . 4_576
O16W Nd4 O38 120.2(8) . 4_576
O15W Nd4 O38 66.5(7) . 4_576
O19 Nd5 O23W 141.3(9) . .
O19 Nd5 O24W 75.3(8) . .
O23W Nd5 O24W 90.7(9) . .
O19 Nd5 O48 134.5(6) . 4_565
O23W Nd5 O48 68.9(9) . 4_565
O24W Nd5 O48 70.7(8) . 4_565
O19 Nd5 O25W 134.8(7) . .
O23W Nd5 O25W 75.7(9) . .
O24W Nd5 O25W 143.3(8) . .
O48 Nd5 O25W 72.6(7) 4_565 .
O19 Nd5 O22W 72.4(8) . .
O23W Nd5 O22W 139.0(9) . .
O24W Nd5 O22W 74.8(9) . .
O48 Nd5 O22W 70.2(7) 4_565 .
O25W Nd5 O22W 93.3(8) . .
O19 Nd5 O21W 72.3(9) . .
O23W Nd5 O21W 68.9(10) . .
O24W Nd5 O21W 67.1(10) . .
O48 Nd5 O21W 118.4(8) 4_565 .
O25W Nd5 O21W 133.6(9) . .
O22W Nd5 O21W 133.1(9) . .
O19 Nd5 O62 67.2(6) . .
O23W Nd5 O62 137.4(7) . .
O24W Nd5 O62 131.9(8) . .
O48 Nd5 O62 117.4(7) 4_565 .
O25W Nd5 O62 67.8(7) . .
O22W Nd5 O62 66.0(7) . .
O21W Nd5 O62 124.1(8) . .
O19 Nd5 O26W 84.4(9) . .
O23W Nd5 O26W 81.9(10) . .
O24W Nd5 O26W 137.0(11) . .
O48 Nd5 O26W 140.9(9) 4_565 .
O25W Nd5 O26W 75.5(10) . .
O22W Nd5 O26W 134.0(9) . .
O21W Nd5 O26W 70.8(10) . .
O62 Nd5 O26W 68.5(9) . .
O3 Si1 O1 105.8(11) . .
O3 Si1 O4 113.3(12) . .
O1 Si1 O4 110.8(11) . .
O3 Si1 O2 112.6(12) . .
O1 Si1 O2 108.3(10) . .
O4 Si1 O2 106.1(12) . .
O41 Si2 O43 111.7(11) . .
O41 Si2 O40 108.4(10) . .
O43 Si2 O40 107.4(11) . .
O41 Si2 O42 107.0(11) . .
O43 Si2 O42 112.9(10) . .
O40 Si2 O42 109.3(11) . .
Si1 O1 W7 125.7(11) . .
Si1 O1 W11 124.2(11) . .
W7 O1 W11 93.8(6) . .
Si1 O1 W10 120.9(10) . .
W7 O1 W10 92.0(6) . .
W11 O1 W10 90.8(6) . .
Si1 O2 W8 124.6(10) . .
Si1 O2 W9 122.3(11) . .
W8 O2 W9 91.7(7) . .
Si1 O2 W6 124.7(11) . .
W8 O2 W6 92.9(7) . .
W9 O2 W6 91.2(7) . .
Si1 O3 W5 128.4(14) . .
Si1 O3 W4 129.9(13) . .
W5 O3 W4 95.2(9) . .
Si1 O4 W2 123.8(12) . .
Si1 O4 W1 122.8(12) . .
W2 O4 W1 92.8(8) . .
Si1 O4 W3 125.4(10) . .
W2 O4 W3 93.2(8) . .
W1 O4 W3 89.1(8) . .
W5 O5 Nd1 139.0(10) . .
W7 O6 W3 152.6(12) . .
W11 O7 W9 147.2(11) . .
W2 O8 W8 144.0(12) . .
W5 O9 W4 117.3(11) . .
W2 O11 Nd1 155.1(11) . .
W7 O13 W11 119.3(10) . .
W11 O14 Nd3 152.3(11) . 4_576
W7 O15 Nd4 163.8(11) . .
W5 O16 W1 156.3(11) . .
W11 O17 W4 148.8(11) . .
W10 O19 Nd5 156.2(10) . .
W4 O20 Nd1 137.9(12) . .
W4 O22 W9 159.6(12) . .
W8 O23 Nd1 160.9(13) . .
W10 O25 W5 152.8(12) . .
W6 O26 W9 121.8(10) . .
W9 O27 W8 120.6(11) . .
W2 O28 W1 118.7(13) . .
W3 O29 W2 122.5(11) . .
W1 O30 W3 120.5(12) . .
W3 O31 W6 153.6(12) . .
W6 O32 W8 123.5(11) . .
W10 O33 W1 149.2(12) . .
W7 O34 W6 150.6(12) . .
W2 O35 Nd1 152.7(11) . 3_665
W10 O36 W11 120.6(10) . .
W7 O37 W10 119.8(11) . .
W4 O38 Nd4 148.7(10) . 4_575
W5 O39 Nd3 144.0(10) . .
Si2 O40 W19 125.8(11) . .
Si2 O40 W18 122.5(10) . .
W19 O40 W18 92.7(6) . .
Si2 O40 W21 123.0(11) . .
W19 O40 W21 92.5(6) . .
W18 O40 W21 90.9(7) . .
Si2 O41 W16 123.5(10) . .
Si2 O41 W13 123.8(12) . .
W16 O41 W13 91.4(7) . .
Si2 O41 W12 125.7(11) . .
W16 O41 W12 92.6(7) . .
W13 O41 W12 89.9(7) . .
Si2 O42 W17 123.3(10) . .
Si2 O42 W14 122.3(10) . .
W17 O42 W14 93.9(7) . .
Si2 O42 W15 124.4(9) . .
W17 O42 W15 93.6(7) . .
W14 O42 W15 90.6(7) . .
Si2 O43 W20 128.5(11) . .
Si2 O43 W22 126.4(11) . .
W20 O43 W22 95.7(7) . .
W22 O44 Nd2 133.2(10) . .
W18 O45 W21 119.3(9) . .
W20 O46 Nd2 133.2(11) . .
W22 O47 W20 118.8(10) . .
W20 O48 Nd5 145.5(10) . 4_566
W13 O49 W20 155.5(12) . .
W21 O50 W13 149.5(12) . .
W17 O52 Nd2 154.0(12) . 3_566
W17 O53 Nd2 156.6(13) . .
W21 O54 W20 149.8(12) . .
W19 O55 W12 150.9(12) . .
W16 O56 Nd2 160.8(14) . .
W19 O57 W21 121.1(10) . .
W15 O59 W12 154.4(13) . .
W17 O60 W16 143.5(12) . .
W19 O62 Nd5 162.6(10) . .
W18 O66 Nd4 148.0(11) . .
W12 O67 W13 120.4(11) . .
W15 O68 W14 118.5(12) . .
W18 O69 W22 154.1(12) . .
W14 O70 W17 119.7(12) . .
W19 O71 W18 119.2(10) . .
W18 O72 W14 150.2(11) . .
W14 O73 W22 156.0(12) . .
W15 O75 W17 122.8(12) . .
W19 O76 W15 152.1(12) . .
W12 O77 W16 120.5(10) . .
W13 O78 W16 123.5(10) . .

loop_
_geom_bond_atom_site_label_1
_geom_bond_atom_site_label_2
_geom_bond_distance
_geom_bond_site_symmetry_2
W1 O10 1.71(2) .
W1 O16 1.92(2) .
W1 O30 1.92(2) .
W1 O33 1.93(2) .
W1 O28 1.97(2) .
W1 O4 2.35(2) .
W2 O35 1.72(2) .
W2 O11 1.74(2) .
W2 O8 1.87(2) .
W2 O28 1.95(3) .
W2 O29 2.084(19) .
W2 O4 2.31(2) .
W3 O12 1.67(2) .
W3 O29 1.852(18) .
W3 O31 1.89(2) .
W3 O6 1.92(2) .
W3 O30 1.95(2) .
W3 O4 2.44(2) .
W4 O38 1.77(2) .
W4 O20 1.798(19) .
W4 O22 1.877(18) .
W4 O9 1.94(2) .
W4 O17 2.115(17) .
W4 O3 2.25(3) .
W5 O5 1.736(17) .
W5 O39 1.79(2) .
W5 O16 1.90(2) .
W5 O9 1.91(2) .
W5 O25 2.096(17) .
W5 O3 2.20(2) .
W6 O21 1.66(2) .
W6 O32 1.834(19) .
W6 O31 1.92(2) .
W6 O26 1.93(2) .
W6 O34 1.98(2) .
W6 O2 2.396(18) .
W7 O15 1.719(18) .
W7 O34 1.88(2) .
W7 O6 1.90(2) .
W7 O37 1.93(2) .
W7 O13 1.96(3) .
W7 O1 2.330(17) .
W8 O18 1.70(2) .
W8 O23 1.784(19) .
W8 O8 1.95(2) .
W8 O27 2.02(2) .
W8 O32 2.05(2) .
W8 O2 2.331(17) .
W9 O24 1.75(3) .
W9 O27 1.853(19) .
W9 O22 1.930(18) .
W9 O26 1.96(2) .
W9 O7 1.97(2) .
W9 O2 2.36(2) .
W10 O19 1.76(2) .
W10 O25 1.797(18) .
W10 O36 1.88(2) .
W10 O33 1.90(2) .
W10 O37 1.97(2) .
W10 O1 2.360(18) .
W11 O14 1.68(2) .
W11 O17 1.826(17) .
W11 O7 1.87(2) .
W11 O36 1.96(2) .
W11 O13 1.98(2) .
W11 O1 2.33(2) .
W12 O61 1.73(2) .
W12 O77 1.888(17) .
W12 O59 1.91(2) .
W12 O67 1.94(3) .
W12 O55 1.951(19) .
W12 O41 2.406(19) .
W13 O63 1.72(3) .
W13 O78 1.892(18) .
W13 O49 1.90(2) .
W13 O67 1.95(2) .
W13 O50 1.96(2) .
W13 O41 2.37(2) .
W14 O65 1.72(2) .
W14 O73 1.88(2) .
W14 O72 1.911(19) .
W14 O70 1.93(2) .
W14 O68 1.96(2) .
W14 O42 2.31(2) .
W15 O58 1.66(2) .
W15 O75 1.842(19) .
W15 O59 1.89(2) .
W15 O68 1.95(2) .
W15 O76 1.960(19) .
W15 O42 2.41(2) .
W16 O56 1.74(2) .
W16 O74 1.74(2) .
W16 O78 1.94(2) .
W16 O60 1.95(2) .
W16 O77 2.072(18) .
W16 O41 2.349(18) .
W17 O52 1.73(2) .
W17 O53 1.74(3) .
W17 O60 1.90(2) .
W17 O70 1.96(2) .
W17 O75 2.06(2) .
W17 O42 2.290(18) .
W18 O66 1.752(19) .
W18 O69 1.789(18) .
W18 O72 1.91(2) .
W18 O45 1.94(2) .
W18 O71 2.00(2) .
W18 O40 2.340(19) .
W19 O62 1.749(17) .
W19 O57 1.87(2) .
W19 O76 1.89(2) .
W19 O55 1.901(19) .
W19 O71 1.92(2) .
W19 O40 2.323(18) .
W20 O48 1.73(2) .
W20 O46 1.776(17) .
W20 O49 1.92(2) .
W20 O47 1.94(2) .
W20 O54 2.059(18) .
W20 O43 2.18(2) .
W21 O64 1.70(2) .
W21 O54 1.862(18) .
W21 O50 1.89(2) .
W21 O45 1.944(19) .
W21 O57 2.01(2) .
W21 O40 2.36(2) .
W22 O51 1.75(2) .
W22 O44 1.786(17) .
W22 O47 1.90(2) .
W22 O73 1.95(2) .
W22 O69 2.106(17) .
W22 O43 2.275(18) .
Nd1 O23 2.339(18) .
Nd1 O20 2.45(2) .
Nd1 O11 2.48(2) .
Nd1 O1W 2.50(2) .
Nd1 O5 2.497(18) .
Nd1 O35 2.52(2) 3_665
Nd1 O2W 2.57(3) .
Nd1 O3W 2.60(3) .
Nd1 O4W 2.64(3) .
Nd2 O56 2.40(2) .
Nd2 O53 2.42(3) .
Nd2 O44 2.421(19) .
Nd2 O46 2.42(2) .
Nd2 O52 2.46(2) 3_566
Nd2 O5W 2.49(4) .
Nd2 O7W 2.51(3) .
Nd2 O6W 2.53(2) .
Nd3 O11W 2.45(3) .
Nd3 O10W 2.46(3) .
Nd3 O8W 2.47(4) .
Nd3 O13W 2.48(4) .
Nd3 O39 2.481(19) .
Nd3 O9W 2.49(3) .
Nd3 O12W 2.49(4) .
Nd3 O14W 2.51(5) .
Nd3 O14 2.668(18) 4_575
Nd4 O66 2.47(2) .
Nd4 O19W 2.47(2) .
Nd4 O17W 2.48(3) .
Nd4 O20W 2.50(3) .
Nd4 O18W 2.52(2) .
Nd4 O15 2.521(19) .
Nd4 O16W 2.54(3) .
Nd4 O15W 2.56(2) .
Nd4 O38 2.59(2) 4_576
Nd5 O19 2.40(2) .
Nd5 O23W 2.48(3) .
Nd5 O24W 2.51(2) .
Nd5 O48 2.51(2) 4_565
Nd5 O25W 2.52(2) .
Nd5 O22W 2.53(3) .
Nd5 O21W 2.53(3) .
Nd5 O62 2.540(17) .
Nd5 O26W 2.55(3) .
Si1 O3 1.62(2) .
Si1 O1 1.637(18) .
Si1 O4 1.64(2) .
Si1 O2 1.65(2) .
Si2 O41 1.63(2) .
Si2 O43 1.64(2) .
Si2 O40 1.663(18) .
Si2 O42 1.67(2) .
O14 Nd3 2.668(18) 4_576
O35 Nd1 2.52(2) 3_665
O38 Nd4 2.59(2) 4_575
O48 Nd5 2.51(2) 4_566
O52 Nd2 2.46(2) 3_566

loop_
_geom_torsion_atom_site_label_1
_geom_torsion_atom_site_label_2
_geom_torsion_atom_site_label_3
_geom_torsion_atom_site_label_4
_geom_torsion
_geom_torsion_site_symmetry_1
_geom_torsion_site_symmetry_4
O3 Si1 O1 W7 177.1(13) . .
O4 Si1 O1 W7 53.9(16) . .
O2 Si1 O1 W7 -62.0(16) . .
O3 Si1 O1 W11 -56.9(15) . .
O4 Si1 O1 W11 179.9(11) . .
O2 Si1 O1 W11 64.0(14) . .
O3 Si1 O1 W10 58.4(16) . .
O4 Si1 O1 W10 -64.8(14) . .
O2 Si1 O1 W10 179.3(11) . .
O15 W7 O1 Si1 166(5) . .
O34 W7 O1 Si1 47.8(14) . .
O6 W7 O1 Si1 -39.1(14) . .
O37 W7 O1 Si1 -131.4(16) . .
O13 W7 O1 Si1 137.1(15) . .
O15 W7 O1 W11 28(6) . .
O34 W7 O1 W11 -90.1(9) . .
O6 W7 O1 W11 -177.0(8) . .
O37 W7 O1 W11 90.7(9) . .
O13 W7 O1 W11 -0.8(8) . .
O15 W7 O1 W10 -63(6) . .
O34 W7 O1 W10 178.9(9) . .
O6 W7 O1 W10 92.0(8) . .
O37 W7 O1 W10 -0.3(9) . .
O13 W7 O1 W10 -91.8(9) . .
O14 W11 O1 Si1 -172(3) . .
O17 W11 O1 Si1 41.4(12) . .
O7 W11 O1 Si1 -49.0(12) . .
O36 W11 O1 Si1 131.4(13) . .
O13 W11 O1 Si1 -138.1(14) . .
O14 W11 O1 W7 -33(3) . .
O17 W11 O1 W7 -179.7(8) . .
O7 W11 O1 W7 89.8(8) . .
O36 W11 O1 W7 -89.8(7) . .
O13 W11 O1 W7 0.8(8) . .
O14 W11 O1 W10 59(3) . .
O17 W11 O1 W10 -87.6(7) . .
O7 W11 O1 W10 -178.1(7) . .
O36 W11 O1 W10 2.3(6) . .
O13 W11 O1 W10 92.9(8) . .
O19 W10 O1 Si1 -180(100) . .
O25 W10 O1 Si1 -39.1(14) . .
O36 W10 O1 Si1 -134.0(14) . .
O33 W10 O1 Si1 48.9(13) . .
O37 W10 O1 Si1 134.9(15) . .
O19 W10 O1 W7 45(5) . .
O25 W10 O1 W7 -173.7(9) . .
O36 W10 O1 W7 91.4(8) . .
O33 W10 O1 W7 -85.7(8) . .
O37 W10 O1 W7 0.3(9) . .
O19 W10 O1 W11 -48(5) . .
O25 W10 O1 W11 92.5(8) . .
O36 W10 O1 W11 -2.4(7) . .
O33 W10 O1 W11 -179.5(7) . .
O37 W10 O1 W11 -93.5(9) . .
O3 Si1 O2 W8 -62.6(17) . .
O1 Si1 O2 W8 -179.3(12) . .
O4 Si1 O2 W8 61.8(15) . .
O3 Si1 O2 W9 56.0(14) . .
O1 Si1 O2 W9 -60.7(14) . .
O4 Si1 O2 W9 -179.6(10) . .
O3 Si1 O2 W6 173.9(12) . .
O1 Si1 O2 W6 57.2(16) . .
O4 Si1 O2 W6 -61.7(14) . .
O18 W8 O2 Si1 -161(4) . .
O23 W8 O2 Si1 41.1(15) . .
O8 W8 O2 Si1 -49.3(14) . .
O27 W8 O2 Si1 134.4(16) . .
O32 W8 O2 Si1 -136.4(17) . .
O18 W8 O2 W9 67(5) . .
O23 W8 O2 W9 -90.9(9) . .
O8 W8 O2 W9 178.7(8) . .
O27 W8 O2 W9 2.4(7) . .
O32 W8 O2 W9 91.5(9) . .
O18 W8 O2 W6 -25(5) . .
O23 W8 O2 W6 177.8(9) . .
O8 W8 O2 W6 87.3(8) . .
O27 W8 O2 W6 -88.9(8) . .
O32 W8 O2 W6 0.2(8) . .
O24 W9 O2 Si1 171(4) . .
O27 W9 O2 Si1 -136.2(12) . .
O22 W9 O2 Si1 -39.8(11) . .
O26 W9 O2 Si1 130.9(12) . .
O7 W9 O2 Si1 44.6(11) . .
O24 W9 O2 W8 -55(5) . .
O27 W9 O2 W8 -2.6(7) . .
O22 W9 O2 W8 93.9(7) . .
O26 W9 O2 W8 -95.4(8) . .
O7 W9 O2 W8 178.2(8) . .
O24 W9 O2 W6 38(5) . .
O27 W9 O2 W6 90.3(8) . .
O22 W9 O2 W6 -173.2(7) . .
O26 W9 O2 W6 -2.5(6) . .
O7 W9 O2 W6 -88.9(7) . .
O21 W6 O2 Si1 -158(5) . .
O32 W6 O2 Si1 136.3(16) . .
O31 W6 O2 Si1 43.0(13) . .
O26 W6 O2 Si1 -129.1(14) . .
O34 W6 O2 Si1 -41.0(14) . .
O21 W6 O2 W8 66(6) . .
O32 W6 O2 W8 -0.2(9) . .
O31 W6 O2 W8 -93.6(8) . .
O26 W6 O2 W8 94.3(8) . .
O34 W6 O2 W8 -177.6(10) . .
O21 W6 O2 W9 -26(6) . .
O32 W6 O2 W9 -92.0(9) . .
O31 W6 O2 W9 174.6(8) . .
O26 W6 O2 W9 2.6(7) . .
O34 W6 O2 W9 90.6(8) . .
O1 Si1 O3 W5 -75.7(17) . .
O4 Si1 O3 W5 45.9(18) . .
O2 Si1 O3 W5 166.2(12) . .
O1 Si1 O3 W4 68.7(17) . .
O4 Si1 O3 W4 -169.7(13) . .
O2 Si1 O3 W4 -49.4(18) . .
O5 W5 O3 Si1 -122.3(17) . .
O39 W5 O3 Si1 103(5) . .
O16 W5 O3 Si1 -24.7(15) . .
O9 W5 O3 Si1 141.1(17) . .
O25 W5 O3 Si1 55.4(15) . .
O5 W5 O3 W4 84.4(9) . .
O39 W5 O3 W4 -50(5) . .
O16 W5 O3 W4 -178.0(8) . .
O9 W5 O3 W4 -12.2(7) . .
O25 W5 O3 W4 -98.0(9) . .
O38 W4 O3 Si1 -106(5) . .
O20 W4 O3 Si1 122.5(16) . .
O22 W4 O3 Si1 27.1(15) . .
O9 W4 O3 Si1 -140.6(17) . .
O17 W4 O3 Si1 -52.1(15) . .
O38 W4 O3 W5 47(5) . .
O20 W4 O3 W5 -84.8(9) . .
O22 W4 O3 W5 179.9(8) . .
O9 W4 O3 W5 12.1(7) . .
O17 W4 O3 W5 100.7(8) . .
O3 Si1 O4 W2 61.4(16) . .
O1 Si1 O4 W2 -179.8(11) . .
O2 Si1 O4 W2 -62.6(14) . .
O3 Si1 O4 W1 -58.7(15) . .
O1 Si1 O4 W1 60.0(14) . .
O2 Si1 O4 W1 177.3(10) . .
O3 Si1 O4 W3 -174.6(12) . .
O1 Si1 O4 W3 -55.8(16) . .
O2 Si1 O4 W3 61.4(14) . .
O35 W2 O4 Si1 153(2) . .
O11 W2 O4 Si1 -42.3(15) . .
O8 W2 O4 Si1 51.7(14) . .
O28 W2 O4 Si1 -137.2(16) . .
O29 W2 O4 Si1 137.2(15) . .
O35 W2 O4 W1 -73(3) . .
O11 W2 O4 W1 91.0(9) . .
O8 W2 O4 W1 -175.0(9) . .
O28 W2 O4 W1 -3.8(8) . .
O29 W2 O4 W1 -89.5(9) . .
O35 W2 O4 W3 16(3) . .
O11 W2 O4 W3 -179.7(9) . .
O8 W2 O4 W3 -85.7(9) . .
O28 W2 O4 W3 85.4(10) . .
O29 W2 O4 W3 -0.3(7) . .
O10 W1 O4 Si1 161(6) . .
O16 W1 O4 Si1 45.3(12) . .
O30 W1 O4 Si1 -130.4(13) . .
O33 W1 O4 Si1 -40.9(12) . .
O28 W1 O4 Si1 137.8(14) . .
O10 W1 O4 W2 27(7) . .
O16 W1 O4 W2 -88.7(8) . .
O30 W1 O4 W2 95.6(9) . .
O33 W1 O4 W2 -174.9(9) . .
O28 W1 O4 W2 3.8(8) . .
O10 W1 O4 W3 -66(7) . .
O16 W1 O4 W3 178.1(8) . .
O30 W1 O4 W3 2.4(7) . .
O33 W1 O4 W3 92.0(8) . .
O28 W1 O4 W3 -89.3(9) . .
O12 W3 O4 Si1 162(6) . .
O29 W3 O4 Si1 -136.1(16) . .
O31 W3 O4 Si1 -42.5(14) . .
O6 W3 O4 Si1 41.9(14) . .
O30 W3 O4 Si1 128.5(15) . .
O12 W3 O4 W2 -61(6) . .
O29 W3 O4 W2 0.3(8) . .
O31 W3 O4 W2 93.8(9) . .
O6 W3 O4 W2 178.3(9) . .
O30 W3 O4 W2 -95.1(9) . .
O12 W3 O4 W1 32(7) . .
O29 W3 O4 W1 93.0(9) . .
O31 W3 O4 W1 -173.4(8) . .
O6 W3 O4 W1 -89.0(8) . .
O30 W3 O4 W1 -2.4(7) . .
O39 W5 O5 Nd1 169.7(16) . .
O16 W5 O5 Nd1 -89.4(17) . .
O9 W5 O5 Nd1 70.1(17) . .
O25 W5 O5 Nd1 -11(5) . .
O3 W5 O5 Nd1 -2.3(17) . .
O23 Nd1 O5 W5 13(2) . .
O20 Nd1 O5 W5 -53.4(17) . .
O11 Nd1 O5 W5 70.6(17) . .
O1W Nd1 O5 W5 -164.2(16) . .
O35 Nd1 O5 W5 99.1(18) 3_665 .
O2W Nd1 O5 W5 -129(2) . .
O3W Nd1 O5 W5 149.0(19) . .
O4W Nd1 O5 W5 -71(2) . .
O15 W7 O6 W3 -124(2) . .
O34 W7 O6 W3 -24(2) . .
O37 W7 O6 W3 135(2) . .
O13 W7 O6 W3 49(4) . .
O1 W7 O6 W3 60(2) . .
O12 W3 O6 W7 127(2) . .
O29 W3 O6 W7 -56(4) . .
O31 W3 O6 W7 26(2) . .
O30 W3 O6 W7 -134(3) . .
O4 W3 O6 W7 -60(2) . .
O14 W11 O7 W9 -132(2) . .
O17 W11 O7 W9 -26(3) . .
O36 W11 O7 W9 62(4) . .
O13 W11 O7 W9 134(3) . .
O1 W11 O7 W9 61(2) . .
O24 W9 O7 W11 127(3) . .
O27 W9 O7 W11 -63(4) . .
O22 W9 O7 W11 24(2) . .
O26 W9 O7 W11 -134(3) . .
O2 W9 O7 W11 -61(2) . .
O35 W2 O8 W8 127.1(18) . .
O11 W2 O8 W8 19.2(18) . .
O28 W2 O8 W8 -94(3) . .
O29 W2 O8 W8 -144.6(18) . .
O4 W2 O8 W8 -72.2(18) . .
O18 W8 O8 W2 -121.7(18) . .
O23 W8 O8 W2 -17.6(18) . .
O27 W8 O8 W2 80(3) . .
O32 W8 O8 W2 142.7(18) . .
O2 W8 O8 W2 71.4(17) . .
O5 W5 O9 W4 -68.6(11) . .
O39 W5 O9 W4 -170.8(10) . .
O16 W5 O9 W4 53(2) . .
O25 W5 O9 W4 96.0(10) . .
O3 W5 O9 W4 16.0(9) . .
O38 W4 O9 W5 169.8(10) . .
O20 W4 O9 W5 68.5(12) . .
O22 W4 O9 W5 -44(2) . .
O17 W4 O9 W5 -97.6(10) . .
O3 W4 O9 W5 -15.8(9) . .
O35 W2 O11 Nd1 -91(3) . .
O8 W2 O11 Nd1 11(3) . .
O28 W2 O11 Nd1 170(2) . .
O29 W2 O11 Nd1 93(4) . .
O4 W2 O11 Nd1 95(2) . .
O23 Nd1 O11 W2 -23(2) . .
O20 Nd1 O11 W2 -86(3) . .
O1W Nd1 O11 W2 94(3) . .
O5 Nd1 O11 W2 -145(3) . .
O35 Nd1 O11 W2 55(2) 3_665 .
O2W Nd1 O11 W2 -170(2) . .
O3W Nd1 O11 W2 135(3) . .
O4W Nd1 O11 W2 -2(3) . .
O15 W7 O13 W11 -174.7(13) . .
O34 W7 O13 W11 85.3(13) . .
O6 W7 O13 W11 12(3) . .
O37 W7 O13 W11 -74.0(13) . .
O1 W7 O13 W11 1.1(11) . .
O14 W11 O13 W7 170.6(13) . .
O17 W11 O13 W7 -3(4) . .
O7 W11 O13 W7 -86.3(13) . .
O36 W11 O13 W7 73.3(13) . .
O1 W11 O13 W7 -1.1(11) . .
O17 W11 O14 Nd3 165(2) . 4_576
O7 W11 O14 Nd3 -101(2) . 4_576
O36 W11 O14 Nd3 74(2) . 4_576
O13 W11 O14 Nd3 -13(2) . 4_576
O1 W11 O14 Nd3 19(5) . 4_576
O34 W7 O15 Nd4 -12(5) . .
O6 W7 O15 Nd4 77(5) . .
O37 W7 O15 Nd4 170(4) . .
O13 W7 O15 Nd4 -101(4) . .
O1 W7 O15 Nd4 -129(5) . .
O66 Nd4 O15 W7 -148(5) . .
O19W Nd4 O15 W7 166(4) . .
O17W Nd4 O15 W7 -6(5) . .
O20W Nd4 O15 W7 -58(4) . .
O18W Nd4 O15 W7 24(4) . .
O16W Nd4 O15 W7 -103(5) . .
O15W Nd4 O15 W7 127(5) . .
O38 Nd4 O15 W7 80(5) 4_576 .
O5 W5 O16 W1 129(3) . .
O39 W5 O16 W1 -128(3) . .
O9 W5 O16 W1 8(4) . .
O25 W5 O16 W1 -36(3) . .
O3 W5 O16 W1 43(3) . .
O10 W1 O16 W5 136(3) . .
O30 W1 O16 W5 -40(4) . .
O33 W1 O16 W5 35(3) . .
O28 W1 O16 W5 -124(3) . .
O4 W1 O16 W5 -51(3) . .
O14 W11 O17 W4 137(2) . .
O7 W11 O17 W4 33(2) . .
O36 W11 O17 W4 -126(2) . .
O13 W11 O17 W4 -50(4) . .
O1 W11 O17 W4 -52(2) . .
O38 W4 O17 W11 -134(2) . .
O20 W4 O17 W11 31(5) . .
O22 W4 O17 W11 -33(2) . .
O9 W4 O17 W11 126(3) . .
O3 W4 O17 W11 54(2) . .
O25 W10 O19 Nd5 43(3) . .
O36 W10 O19 Nd5 138(3) . .
O33 W10 O19 Nd5 -48(3) . .
O37 W10 O19 Nd5 -134(3) . .
O1 W10 O19 Nd5 -177(3) . .
O23W Nd5 O19 W10 -92(3) . .
O24W Nd5 O19 W10 -20(3) . .
O48 Nd5 O19 W10 23(4) 4_565 .
O25W Nd5 O19 W10 135(3) . .
O22W Nd5 O19 W10 59(3) . .
O21W Nd5 O19 W10 -90(3) . .
O62 Nd5 O19 W10 130(3) . .
O26W Nd5 O19 W10 -161(3) . .
O38 W4 O20 Nd1 -170.8(15) . .
O22 W4 O20 Nd1 86.9(16) . .
O9 W4 O20 Nd1 -68.9(16) . .
O17 W4 O20 Nd1 25(5) . .
O3 W4 O20 Nd1 1.9(15) . .
O23 Nd1 O20 W4 -66.0(15) . .
O11 Nd1 O20 W4 -6.6(18) . .
O1W Nd1 O20 W4 173.7(14) . .
O5 Nd1 O20 W4 51.8(15) . .
O35 Nd1 O20 W4 -96.9(18) 3_665 .
O2W Nd1 O20 W4 122.8(17) . .
O3W Nd1 O20 W4 87.8(19) . .
O4W Nd1 O20 W4 -140.3(18) . .
O38 W4 O22 W9 135(3) . .
O20 W4 O22 W9 -124(3) . .
O9 W4 O22 W9 -11(5) . .
O17 W4 O22 W9 44(3) . .
O3 W4 O22 W9 -38(3) . .
O24 W9 O22 W4 -142(3) . .
O27 W9 O22 W4 118(3) . .
O26 W9 O22 W4 21(5) . .
O7 W9 O22 W4 -43(3) . .
O2 W9 O22 W4 44(3) . .
O18 W8 O23 Nd1 77(3) . .
O8 W8 O23 Nd1 -26(3) . .
O27 W8 O23 Nd1 179(100) . .
O32 W8 O23 Nd1 -101(4) . .
O2 W8 O23 Nd1 -108(3) . .
O20 Nd1 O23 W8 157(3) . .
O11 Nd1 O23 W8 35(3) . .
O1W Nd1 O23 W8 -89(3) . .
O5 Nd1 O23 W8 94(3) . .
O35 Nd1 O23 W8 -41(3) 3_665 .
O2W Nd1 O23 W8 172(3) . .
O3W Nd1 O23 W8 2(4) . .
O4W Nd1 O23 W8 -130(3) . .
O19 W10 O25 W5 -133(3) . .
O36 W10 O25 W5 129(3) . .
O33 W10 O25 W5 -30(3) . .
O37 W10 O25 W5 39(5) . .
O1 W10 O25 W5 54(3) . .
O5 W5 O25 W10 -50(5) . .
O39 W5 O25 W10 130(3) . .
O16 W5 O25 W10 31(3) . .
O9 W5 O25 W10 -132(3) . .
O3 W5 O25 W10 -59(3) . .
O21 W6 O26 W9 172.0(11) . .
O32 W6 O26 W9 68.6(12) . .
O31 W6 O26 W9 -26(3) . .
O34 W6 O26 W9 -88.3(11) . .
O2 W6 O26 W9 -3.7(9) . .
O24 W9 O26 W6 -169.9(12) . .
O27 W9 O26 W6 -70.9(12) . .
O22 W9 O26 W6 27(3) . .
O7 W9 O26 W6 90.6(12) . .
O2 W9 O26 W6 3.7(9) . .
O24 W9 O27 W8 175.6(12) . .
O22 W9 O27 W8 -79.1(12) . .
O26 W9 O27 W8 76.9(12) . .
O7 W9 O27 W8 6(3) . .
O2 W9 O27 W8 3.4(9) . .
O18 W8 O27 W9 -170.9(12) . .
O23 W8 O27 W9 84.5(12) . .
O8 W8 O27 W9 -12(3) . .
O32 W8 O27 W9 -75.4(11) . .
O2 W8 O27 W9 -3.5(10) . .
O35 W2 O28 W1 166.9(13) . .
O11 W2 O28 W1 -85.3(13) . .
O8 W2 O28 W1 28(3) . .
O29 W2 O28 W1 78.7(13) . .
O4 W2 O28 W1 5.2(11) . .
O10 W1 O28 W2 177.8(13) . .
O16 W1 O28 W2 76.5(13) . .
O30 W1 O28 W2 -81.8(14) . .
O33 W1 O28 W2 -2(3) . .
O4 W1 O28 W2 -5.2(11) . .
O12 W3 O29 W2 172.7(13) . .
O31 W3 O29 W2 -84.7(13) . .
O6 W3 O29 W2 -5(3) . .
O30 W3 O29 W2 72.5(14) . .
O4 W3 O29 W2 -0.4(11) . .
O35 W2 O29 W3 -174.3(14) . .
O11 W2 O29 W3 2(4) . .
O8 W2 O29 W3 85.4(13) . .
O28 W2 O29 W3 -76.3(14) . .
O4 W2 O29 W3 0.4(12) . .
O10 W1 O30 W3 169.5(12) . .
O16 W1 O30 W3 -15(3) . .
O33 W1 O30 W3 -89.1(13) . .
O28 W1 O30 W3 70.0(13) . .
O4 W1 O30 W3 -3.5(11) . .
O12 W3 O30 W1 -172.2(12) . .
O29 W3 O30 W1 -68.3(13) . .
O31 W3 O30 W1 27(3) . .
O6 W3 O30 W1 87.0(13) . .
O4 W3 O30 W1 3.4(11) . .
O12 W3 O31 W6 -136(2) . .
O29 W3 O31 W6 119(2) . .
O6 W3 O31 W6 -36(2) . .
O30 W3 O31 W6 24(4) . .
O4 W3 O31 W6 47(2) . .
O21 W6 O31 W3 136(2) . .
O32 W6 O31 W3 -120(2) . .
O26 W6 O31 W3 -27(4) . .
O34 W6 O31 W3 37(2) . .
O2 W6 O31 W3 -48(2) . .
O21 W6 O32 W8 -171.3(15) . .
O31 W6 O32 W8 86.0(15) . .
O26 W6 O32 W8 -72.3(15) . .
O34 W6 O32 W8 7(4) . .
O2 W6 O32 W8 0.3(12) . .
O18 W8 O32 W6 173.9(16) . .
O23 W8 O32 W6 -7(4) . .
O8 W8 O32 W6 -83.8(15) . .
O27 W8 O32 W6 73.5(15) . .
O2 W8 O32 W6 -0.3(13) . .
O19 W10 O33 W1 125(2) . .
O25 W10 O33 W1 22(2) . .
O36 W10 O33 W1 -71(3) . .
O37 W10 O33 W1 -137(2) . .
O1 W10 O33 W1 -63(2) . .
O10 W1 O33 W10 -122(2) . .
O16 W1 O33 W10 -22(2) . .
O30 W1 O33 W10 137(2) . .
O28 W1 O33 W10 57(4) . .
O4 W1 O33 W10 60(2) . .
O15 W7 O34 W6 126(3) . .
O6 W7 O34 W6 25(3) . .
O37 W7 O34 W6 -60(5) . .
O13 W7 O34 W6 -136(3) . .
O1 W7 O34 W6 -62(3) . .
O21 W6 O34 W7 -128(3) . .
O32 W6 O34 W7 54(4) . .
O31 W6 O34 W7 -27(3) . .
O26 W6 O34 W7 133(3) . .
O2 W6 O34 W7 60(3) . .
O11 W2 O35 Nd1 126(3) . 3_665
O8 W2 O35 Nd1 28(3) . 3_665
O28 W2 O35 Nd1 -136(3) . 3_665
O29 W2 O35 Nd1 -55(3) . 3_665
O4 W2 O35 Nd1 -70(4) . 3_665
O19 W10 O36 W11 175.2(11) . .
O25 W10 O36 W11 -81.1(12) . .
O33 W10 O36 W11 11(3) . .
O37 W10 O36 W11 76.9(12) . .
O1 W10 O36 W11 3.3(9) . .
O14 W11 O36 W10 -170.6(11) . .
O17 W11 O36 W10 83.9(12) . .
O7 W11 O36 W10 -4(3) . .
O13 W11 O36 W10 -77.1(12) . .
O1 W11 O36 W10 -3.4(9) . .
O15 W7 O37 W10 172.4(14) . .
O34 W7 O37 W10 -2(4) . .
O6 W7 O37 W10 -85.5(14) . .
O13 W7 O37 W10 74.2(14) . .
O1 W7 O37 W10 0.4(12) . .
O19 W10 O37 W7 -172.3(14) . .
O25 W10 O37 W7 16(4) . .
O36 W10 O37 W7 -75.3(14) . .
O33 W10 O37 W7 85.1(14) . .
O1 W10 O37 W7 -0.4(12) . .
O20 W4 O38 Nd4 21(2) . 4_575
O22 W4 O38 Nd4 118(2) . 4_575
O9 W4 O38 Nd4 -77(2) . 4_575
O17 W4 O38 Nd4 -163(2) . 4_575
O3 W4 O38 Nd4 -110(5) . 4_575
O5 W5 O39 Nd3 -24(2) . .
O16 W5 O39 Nd3 -124(2) . .
O9 W5 O39 Nd3 73(2) . .
O25 W5 O39 Nd3 156(2) . .
O3 W5 O39 Nd3 109(4) . .
O11W Nd3 O39 W5 48(2) . .
O10W Nd3 O39 W5 -89(2) . .
O8W Nd3 O39 W5 132(2) . .
O13W Nd3 O39 W5 -123(3) . .
O9W Nd3 O39 W5 -37(2) . .
O12W Nd3 O39 W5 105(2) . .
O14W Nd3 O39 W5 -169(2) . .
O14 Nd3 O39 W5 6(2) 4_575 .
O41 Si2 O40 W19 58.4(17) . .
O43 Si2 O40 W19 179.2(12) . .
O42 Si2 O40 W19 -57.9(15) . .
O41 Si2 O40 W18 -179.7(12) . .
O43 Si2 O40 W18 -58.8(16) . .
O42 Si2 O40 W18 64.0(15) . .
O41 Si2 O40 W21 -63.8(15) . .
O43 Si2 O40 W21 57.1(14) . .
O42 Si2 O40 W21 179.9(10) . .
O62 W19 O40 Si2 -169(6) . .
O57 W19 O40 Si2 -133.8(15) . .
O76 W19 O40 Si2 42.9(14) . .
O55 W19 O40 Si2 -44.0(15) . .
O71 W19 O40 Si2 134.5(16) . .
O62 W19 O40 W18 57(7) . .
O57 W19 O40 W18 92.0(8) . .
O76 W19 O40 W18 -91.4(8) . .
O55 W19 O40 W18 -178.3(9) . .
O71 W19 O40 W18 0.2(8) . .
O62 W19 O40 W21 -34(7) . .
O57 W19 O40 W21 1.0(7) . .
O76 W19 O40 W21 177.6(8) . .
O55 W19 O40 W21 90.7(8) . .
O71 W19 O40 W21 -90.8(9) . .
O66 W18 O40 Si2 -152(5) . .
O69 W18 O40 Si2 38.2(15) . .
O72 W18 O40 Si2 -48.6(14) . .
O45 W18 O40 Si2 133.1(15) . .
O71 W18 O40 Si2 -136.6(16) . .
O66 W18 O40 W19 -15(6) . .
O69 W18 O40 W19 174.7(9) . .
O72 W18 O40 W19 87.8(8) . .
O45 W18 O40 W19 -90.4(7) . .
O71 W18 O40 W19 -0.2(8) . .
O66 W18 O40 W21 77(6) . .
O69 W18 O40 W21 -92.8(8) . .
O72 W18 O40 W21 -179.6(7) . .
O45 W18 O40 W21 2.1(6) . .
O71 W18 O40 W21 92.4(8) . .
O64 W21 O40 Si2 -179(100) . .
O54 W21 O40 Si2 -41.8(12) . .
O50 W21 O40 Si2 47.7(13) . .
O45 W21 O40 Si2 -132.8(13) . .
O57 W21 O40 Si2 135.7(14) . .
O64 W21 O40 W19 44(4) . .
O54 W21 O40 W19 -178.3(8) . .
O50 W21 O40 W19 -88.8(8) . .
O45 W21 O40 W19 90.6(7) . .
O57 W21 O40 W19 -0.9(7) . .
O64 W21 O40 W18 -49(4) . .
O54 W21 O40 W18 88.9(8) . .
O50 W21 O40 W18 178.4(8) . .
O45 W21 O40 W18 -2.1(6) . .
O57 W21 O40 W18 -93.7(8) . .
O43 Si2 O41 W16 61.0(17) . .
O40 Si2 O41 W16 179.1(12) . .
O42 Si2 O41 W16 -63.1(15) . .
O43 Si2 O41 W13 -57.5(14) . .
O40 Si2 O41 W13 60.6(15) . .
O42 Si2 O41 W13 178.4(9) . .
O43 Si2 O41 W12 -176.1(11) . .
O40 Si2 O41 W12 -58.0(17) . .
O42 Si2 O41 W12 59.8(14) . .
O56 W16 O41 Si2 -40.0(16) . .
O74 W16 O41 Si2 161(3) . .
O78 W16 O41 Si2 -134.5(16) . .
O60 W16 O41 Si2 51.0(15) . .
O77 W16 O41 Si2 137.3(17) . .
O56 W16 O41 W13 93.1(9) . .
O74 W16 O41 W13 -66(4) . .
O78 W16 O41 W13 -1.4(7) . .
O60 W16 O41 W13 -175.8(8) . .
O77 W16 O41 W13 -89.6(8) . .
O56 W16 O41 W12 -177.0(10) . .
O74 W16 O41 W12 24(4) . .
O78 W16 O41 W12 88.6(8) . .
O60 W16 O41 W12 -85.9(8) . .
O77 W16 O41 W12 0.4(7) . .
O63 W13 O41 Si2 164(8) . .
O78 W13 O41 Si2 134.3(13) . .
O49 W13 O41 Si2 43.1(12) . .
O67 W13 O41 Si2 -132.2(13) . .
O50 W13 O41 Si2 -42.7(12) . .
O63 W13 O41 W16 31(8) . .
O78 W13 O41 W16 1.4(7) . .
O49 W13 O41 W16 -89.8(8) . .
O67 W13 O41 W16 94.9(8) . .
O50 W13 O41 W16 -175.6(8) . .
O63 W13 O41 W12 -62(8) . .
O78 W13 O41 W12 -91.2(8) . .
O49 W13 O41 W12 177.6(8) . .
O67 W13 O41 W12 2.3(7) . .
O50 W13 O41 W12 91.8(8) . .
O61 W12 O41 Si2 163(6) . .
O77 W12 O41 Si2 -135.9(16) . .
O59 W12 O41 Si2 -40.9(14) . .
O67 W12 O41 Si2 130.9(15) . .
O55 W12 O41 Si2 43.6(14) . .
O61 W12 O41 W16 -62(6) . .
O77 W12 O41 W16 -0.4(8) . .
O59 W12 O41 W16 94.5(8) . .
O67 W12 O41 W16 -93.7(9) . .
O55 W12 O41 W16 179.1(9) . .
O61 W12 O41 W13 30(6) . .
O77 W12 O41 W13 90.9(8) . .
O59 W12 O41 W13 -174.1(7) . .
O67 W12 O41 W13 -2.3(7) . .
O55 W12 O41 W13 -89.5(8) . .
O41 Si2 O42 W17 62.5(13) . .
O43 Si2 O42 W17 -60.9(14) . .
O40 Si2 O42 W17 179.7(10) . .
O41 Si2 O42 W14 -176.8(9) . .
O43 Si2 O42 W14 59.8(13) . .
O40 Si2 O42 W14 -59.6(13) . .
O41 Si2 O42 W15 -60.3(13) . .
O43 Si2 O42 W15 176.4(10) . .
O40 Si2 O42 W15 56.9(14) . .
O52 W17 O42 Si2 -160(3) . .
O53 W17 O42 Si2 44.0(13) . .
O60 W17 O42 Si2 -50.1(12) . .
O70 W17 O42 Si2 136.3(14) . .
O75 W17 O42 Si2 -135.6(13) . .
O52 W17 O42 W14 67(3) . .
O53 W17 O42 W14 -89.2(10) . .
O60 W17 O42 W14 176.6(9) . .
O70 W17 O42 W14 3.0(8) . .
O75 W17 O42 W14 91.1(9) . .
O52 W17 O42 W15 -24(3) . .
O53 W17 O42 W15 180.0(9) . .
O60 W17 O42 W15 85.8(8) . .
O70 W17 O42 W15 -87.8(9) . .
O75 W17 O42 W15 0.3(7) . .
O65 W14 O42 Si2 178(6) . .
O73 W14 O42 Si2 -44.5(11) . .
O72 W14 O42 Si2 42.5(11) . .
O70 W14 O42 Si2 -137.0(13) . .
O68 W14 O42 Si2 131.6(12) . .
O65 W14 O42 W17 -48(7) . .
O73 W14 O42 W17 89.4(8) . .
O72 W14 O42 W17 176.4(8) . .
O70 W14 O42 W17 -3.1(8) . .
O68 W14 O42 W17 -94.5(8) . .
O65 W14 O42 W15 45(7) . .
O73 W14 O42 W15 -176.9(8) . .
O72 W14 O42 W15 -89.9(8) . .
O70 W14 O42 W15 90.6(9) . .
O68 W14 O42 W15 -0.8(7) . .
O58 W15 O42 Si2 -156(5) . .
O75 W15 O42 Si2 134.8(14) . .
O59 W15 O42 Si2 41.9(12) . .
O68 W15 O42 Si2 -130.0(13) . .
O76 W15 O42 Si2 -41.7(12) . .
O58 W15 O42 W17 69(5) . .
O75 W15 O42 W17 -0.4(8) . .
O59 W15 O42 W17 -93.3(8) . .
O68 W15 O42 W17 94.8(8) . .
O76 W15 O42 W17 -176.9(8) . .
O58 W15 O42 W14 -25(5) . .
O75 W15 O42 W14 -94.3(9) . .
O59 W15 O42 W14 172.8(8) . .
O68 W15 O42 W14 0.9(7) . .
O76 W15 O42 W14 89.2(8) . .
O41 Si2 O43 W20 50.7(16) . .
O40 Si2 O43 W20 -68.0(15) . .
O42 Si2 O43 W20 171.4(11) . .
O41 Si2 O43 W22 -171.2(11) . .
O40 Si2 O43 W22 70.1(15) . .
O42 Si2 O43 W22 -50.5(15) . .
O48 W20 O43 Si2 120(3) . .
O46 W20 O43 Si2 -126.2(14) . .
O49 W20 O43 Si2 -30.9(13) . .
O47 W20 O43 Si2 136.7(14) . .
O54 W20 O43 Si2 52.0(13) . .
O48 W20 O43 W22 -27(4) . .
O46 W20 O43 W22 86.5(8) . .
O49 W20 O43 W22 -178.2(7) . .
O47 W20 O43 W22 -10.7(6) . .
O54 W20 O43 W22 -95.3(7) . .
O51 W22 O43 Si2 -95(5) . .
O44 W22 O43 Si2 125.2(14) . .
O47 W22 O43 Si2 -137.4(14) . .
O73 W22 O43 Si2 29.4(13) . .
O69 W22 O43 Si2 -49.6(13) . .
O51 W22 O43 W20 54(5) . .
O44 W22 O43 W20 -86.5(9) . .
O47 W22 O43 W20 11.0(6) . .
O73 W22 O43 W20 177.7(7) . .
O69 W22 O43 W20 98.7(8) . .
O51 W22 O44 Nd2 -170.8(15) . .
O47 W22 O44 Nd2 -68.3(15) . .
O73 W22 O44 Nd2 87.7(16) . .
O69 W22 O44 Nd2 24(5) . .
O43 W22 O44 Nd2 1.9(15) . .
O56 Nd2 O44 W22 -11.8(19) . .
O53 Nd2 O44 W22 -70.2(15) . .
O46 Nd2 O44 W22 53.5(15) . .
O52 Nd2 O44 W22 -119.3(15) 3_566 .
O5W Nd2 O44 W22 104.1(18) . .
O7W Nd2 O44 W22 -155.6(17) . .
O6W Nd2 O44 W22 129.2(18) . .
O66 W18 O45 W21 -173.8(10) . .
O69 W18 O45 W21 82.4(11) . .
O72 W18 O45 W21 -7(2) . .
O71 W18 O45 W21 -76.6(10) . .
O40 W18 O45 W21 -3.0(8) . .
O64 W21 O45 W18 175.0(10) . .
O54 W21 O45 W18 -80.5(11) . .
O50 W21 O45 W18 4(3) . .
O57 W21 O45 W18 74.9(10) . .
O40 W21 O45 W18 3.0(8) . .
O48 W20 O46 Nd2 165.4(13) . .
O49 W20 O46 Nd2 -91.0(14) . .
O47 W20 O46 Nd2 67.7(14) . .
O54 W20 O46 Nd2 -12(5) . .
O43 W20 O46 Nd2 -4.0(13) . .
O56 Nd2 O46 W20 70.6(14) . .
O53 Nd2 O46 W20 12.5(17) . .
O44 Nd2 O46 W20 -53.6(13) . .
O52 Nd2 O46 W20 120.0(14) 3_566 .
O5W Nd2 O46 W20 157.9(16) . .
O7W Nd2 O46 W20 -106.6(16) . .
O6W Nd2 O46 W20 -127.3(15) . .
O51 W22 O47 W20 173.7(10) . .
O44 W22 O47 W20 70.1(11) . .
O73 W22 O47 W20 -45(2) . .
O69 W22 O47 W20 -96.2(10) . .
O43 W22 O47 W20 -14.1(8) . .
O48 W20 O47 W22 -168.8(10) . .
O46 W20 O47 W22 -70.2(11) . .
O49 W20 O47 W22 47(2) . .
O54 W20 O47 W22 97.5(11) . .
O43 W20 O47 W22 14.6(8) . .
O46 W20 O48 Nd5 -40.1(19) . 4_566
O49 W20 O48 Nd5 -137.2(17) . 4_566
O47 W20 O48 Nd5 56.7(18) . 4_566
O54 W20 O48 Nd5 139.4(18) . 4_566
O43 W20 O48 Nd5 73(4) . 4_566
O63 W13 O49 W20 134(3) . .
O78 W13 O49 W20 -123(3) . .
O67 W13 O49 W20 -39(4) . .
O50 W13 O49 W20 36(3) . .
O41 W13 O49 W20 -51(3) . .
O48 W20 O49 W13 -128(3) . .
O46 W20 O49 W13 133(3) . .
O47 W20 O49 W13 16(5) . .
O54 W20 O49 W13 -35(3) . .
O43 W20 O49 W13 46(3) . .
O64 W21 O50 W13 129(3) . .
O54 W21 O50 W13 25(3) . .
O45 W21 O50 W13 -60(4) . .
O57 W21 O50 W13 -131(3) . .
O40 W21 O50 W13 -59(3) . .
O63 W13 O50 W21 -125(3) . .
O78 W13 O50 W21 49(4) . .
O49 W13 O50 W21 -25(3) . .
O67 W13 O50 W21 132(3) . .
O41 W13 O50 W21 57(3) . .
O53 W17 O52 Nd2 -106(3) . 3_566
O60 W17 O52 Nd2 -8(3) . 3_566
O70 W17 O52 Nd2 159(3) . 3_566
O75 W17 O52 Nd2 76(3) . 3_566
O42 W17 O52 Nd2 99(4) . 3_566
O52 W17 O53 Nd2 97(3) . .
O60 W17 O53 Nd2 -6(3) . .
O70 W17 O53 Nd2 -163(3) . .
O75 W17 O53 Nd2 -88(4) . .
O42 W17 O53 Nd2 -90(3) . .
O56 Nd2 O53 W17 15(3) . .
O44 Nd2 O53 W17 142(3) . .
O46 Nd2 O53 W17 75(3) . .
O52 Nd2 O53 W17 -65(3) 3_566 .
O5W Nd2 O53 W17 -32(4) . .
O7W Nd2 O53 W17 -137(3) . .
O6W Nd2 O53 W17 172(2) . .
O64 W21 O54 W20 -127(3) . .
O50 W21 O54 W20 -24(3) . .
O45 W21 O54 W20 135(3) . .
O57 W21 O54 W20 55(4) . .
O40 W21 O54 W20 61(3) . .
O48 W20 O54 W21 127(3) . .
O46 W20 O54 W21 -55(5) . .
O49 W20 O54 W21 25(3) . .
O47 W20 O54 W21 -137(3) . .
O43 W20 O54 W21 -64(3) . .
O62 W19 O55 W12 -124(2) . .
O57 W19 O55 W12 137(2) . .
O76 W19 O55 W12 -23(2) . .
O71 W19 O55 W12 58(4) . .
O40 W19 O55 W12 63(2) . .
O61 W12 O55 W19 126(2) . .
O77 W12 O55 W19 -61(4) . .
O59 W12 O55 W19 25(2) . .
O67 W12 O55 W19 -137(3) . .
O41 W12 O55 W19 -62(2) . .
O74 W16 O56 Nd2 -93(3) . .
O78 W16 O56 Nd2 165(3) . .
O60 W16 O56 Nd2 11(3) . .
O77 W16 O56 Nd2 85(5) . .
O41 W16 O56 Nd2 93(3) . .
O53 Nd2 O56 W16 -19(3) . .
O44 Nd2 O56 W16 -81(4) . .
O46 Nd2 O56 W16 -147(4) . .
O52 Nd2 O56 W16 64(3) 3_566 .
O5W Nd2 O56 W16 136(4) . .
O7W Nd2 O56 W16 31(4) . .
O6W Nd2 O56 W16 -176(3) . .
O62 W19 O57 W21 174.3(11) . .
O76 W19 O57 W21 -11(3) . .
O55 W19 O57 W21 -86.2(12) . .
O71 W19 O57 W21 73.7(12) . .
O40 W19 O57 W21 -1.3(10) . .
O64 W21 O57 W19 -170.9(12) . .
O54 W21 O57 W19 7(3) . .
O50 W21 O57 W19 87.0(13) . .
O45 W21 O57 W19 -73.5(12) . .
O40 W21 O57 W19 1.3(10) . .
O58 W15 O59 W12 135(2) . .
O75 W15 O59 W12 -119(2) . .
O68 W15 O59 W12 -26(4) . .
O76 W15 O59 W12 37(2) . .
O42 W15 O59 W12 -47(2) . .
O61 W12 O59 W15 -137(2) . .
O77 W12 O59 W15 121(2) . .
O67 W12 O59 W15 24(4) . .
O55 W12 O59 W15 -36(2) . .
O41 W12 O59 W15 47(2) . .
O52 W17 O60 W16 -123.2(17) . .
O53 W17 O60 W16 -18.2(18) . .
O70 W17 O60 W16 88(3) . .
O75 W17 O60 W16 144.8(18) . .
O42 W17 O60 W16 72.8(17) . .
O56 W16 O60 W17 17.4(18) . .
O74 W16 O60 W17 123.2(17) . .
O78 W16 O60 W17 -84(2) . .
O77 W16 O60 W17 -145.6(17) . .
O41 W16 O60 W17 -72.5(17) . .
O57 W19 O62 Nd5 104(4) . .
O76 W19 O62 Nd5 -75(4) . .
O55 W19 O62 Nd5 14(4) . .
O71 W19 O62 Nd5 -167(4) . .
O40 W19 O62 Nd5 138(5) . .
O19 Nd5 O62 W19 148(4) . .
O23W Nd5 O62 W19 6(4) . .
O24W Nd5 O62 W19 -170(4) . .
O48 Nd5 O62 W19 -82(4) 4_565 .
O25W Nd5 O62 W19 -27(4) . .
O22W Nd5 O62 W19 -132(4) . .
O21W Nd5 O62 W19 101(4) . .
O26W Nd5 O62 W19 55(4) . .
O69 W18 O66 Nd4 -57(2) . .
O72 W18 O66 Nd4 31(2) . .
O45 W18 O66 Nd4 -154(2) . .
O71 W18 O66 Nd4 118(2) . .
O40 W18 O66 Nd4 133(5) . .
O19W Nd4 O66 W18 30(2) . .
O17W Nd4 O66 W18 105(2) . .
O20W Nd4 O66 W18 172(2) . .
O18W Nd4 O66 W18 -127.5(19) . .
O15 Nd4 O66 W18 -117(2) . .
O16W Nd4 O66 W18 100(2) . .
O15W Nd4 O66 W18 -48(2) . .
O38 Nd4 O66 W18 -13(3) 4_576 .
O61 W12 O67 W13 -172.4(12) . .
O77 W12 O67 W13 -70.8(12) . .
O59 W12 O67 W13 26(3) . .
O55 W12 O67 W13 86.9(12) . .
O41 W12 O67 W13 3.2(10) . .
O63 W13 O67 W12 171.4(12) . .
O78 W13 O67 W12 69.1(12) . .
O49 W13 O67 W12 -15(3) . .
O50 W13 O67 W12 -89.1(13) . .
O41 W13 O67 W12 -3.3(10) . .
O58 W15 O68 W14 174.9(12) . .
O75 W15 O68 W14 70.3(12) . .
O59 W15 O68 W14 -24(3) . .
O76 W15 O68 W14 -85.3(12) . .
O42 W15 O68 W14 -1.1(10) . .
O65 W14 O68 W15 -173.7(12) . .
O73 W14 O68 W15 13(3) . .
O72 W14 O68 W15 86.2(12) . .
O70 W14 O68 W15 -72.1(12) . .
O42 W14 O68 W15 1.2(10) . .
O66 W18 O69 W22 133(3) . .
O72 W18 O69 W22 33(3) . .
O45 W18 O69 W22 -124(3) . .
O71 W18 O69 W22 -35(5) . .
O40 W18 O69 W22 -49(3) . .
O51 W22 O69 W18 -135(3) . .
O44 W22 O69 W18 30(6) . .
O47 W22 O69 W18 124(3) . .
O73 W22 O69 W18 -35(3) . .
O43 W22 O69 W18 52(3) . .
O65 W14 O70 W17 179.1(13) . .
O73 W14 O70 W17 -79.3(13) . .
O72 W14 O70 W17 3(3) . .
O68 W14 O70 W17 80.9(13) . .
O42 W14 O70 W17 4.1(11) . .
O52 W17 O70 W14 -169.1(13) . .
O53 W17 O70 W14 86.6(13) . .
O60 W17 O70 W14 -20(3) . .
O75 W17 O70 W14 -76.9(13) . .
O42 W17 O70 W14 -4.2(11) . .
O62 W19 O71 W18 -173.9(13) . .
O57 W19 O71 W18 -75.1(13) . .
O76 W19 O71 W18 84.7(13) . .
O55 W19 O71 W18 4(4) . .
O40 W19 O71 W18 -0.3(11) . .
O66 W18 O71 W19 177.9(13) . .
O69 W18 O71 W19 -14(4) . .
O72 W18 O71 W19 -82.4(13) . .
O45 W18 O71 W19 76.0(13) . .
O40 W18 O71 W19 0.3(11) . .
O66 W18 O72 W14 -120(2) . .
O69 W18 O72 W14 -18(2) . .
O45 W18 O72 W14 74(3) . .
O71 W18 O72 W14 143(2) . .
O40 W18 O72 W14 69(2) . .
O65 W14 O72 W18 117(2) . .
O73 W14 O72 W18 17(2) . .
O70 W14 O72 W18 -66(3) . .
O68 W14 O72 W18 -144(2) . .
O42 W14 O72 W18 -68(2) . .
O65 W14 O73 W22 -132(3) . .
O72 W14 O73 W22 -32(3) . .
O70 W14 O73 W22 126(3) . .
O68 W14 O73 W22 42(5) . .
O42 W14 O73 W22 53(3) . .
O51 W22 O73 W14 124(3) . .
O44 W22 O73 W14 -133(3) . .
O47 W22 O73 W14 -18(4) . .
O69 W22 O73 W14 34(3) . .
O43 W22 O73 W14 -47(3) . .
O58 W15 O75 W17 -170.9(13) . .
O59 W15 O75 W17 85.7(14) . .
O68 W15 O75 W17 -73.0(14) . .
O76 W15 O75 W17 9(3) . .
O42 W15 O75 W17 0.5(11) . .
O52 W17 O75 W15 172.7(14) . .
O53 W17 O75 W15 -2(4) . .
O60 W17 O75 W15 -85.7(14) . .
O70 W17 O75 W15 73.9(14) . .
O42 W17 O75 W15 -0.5(11) . .
O62 W19 O76 W15 124(2) . .
O57 W19 O76 W15 -51(4) . .
O55 W19 O76 W15 25(2) . .
O71 W19 O76 W15 -135(2) . .
O40 W19 O76 W15 -60(2) . .
O58 W15 O76 W19 -128(2) . .
O75 W15 O76 W19 52(4) . .
O59 W15 O76 W19 -27(2) . .
O68 W15 O76 W19 134(2) . .
O42 W15 O76 W19 60(2) . .
O61 W12 O77 W16 173.2(13) . .
O59 W12 O77 W16 -84.3(13) . .
O67 W12 O77 W16 74.7(13) . .
O55 W12 O77 W16 -1(3) . .
O41 W12 O77 W16 0.6(11) . .
O56 W16 O77 W12 8(4) . .
O74 W16 O77 W12 -174.2(14) . .
O78 W16 O77 W12 -74.2(12) . .
O60 W16 O77 W12 82.6(13) . .
O41 W16 O77 W12 -0.6(11) . .
O63 W13 O78 W16 -179.1(12) . .
O49 W13 O78 W16 80.3(12) . .
O67 W13 O78 W16 -76.9(12) . .
O50 W13 O78 W16 6(3) . .
O41 W13 O78 W16 -2.1(10) . .
O56 W16 O78 W13 -86.6(12) . .
O74 W16 O78 W13 167.2(12) . .
O60 W16 O78 W13 14(3) . .
O77 W16 O78 W13 75.9(11) . .
O41 W16 O78 W13 2.1(10) . .
